data_7061714
loop_
_publ_author_name
'Shi, Kai'
'Lu, Chengrong'
'Zhao, Bei'

_publ_section_title
;
 Carboxylation of terminal alkynes with CO2 catalyzed by
 imidazolium-bridged bis(phenolato) rare-earth metal complexes
;
_journal_issue 35
_journal_name_full 'New Journal of Chemistry'
_journal_page_first 16998
_journal_page_last 17003
_journal_paper_doi 10.1039/D2NJ03130B
_journal_volume 46
_journal_year 2022
_chemical_formula_moiety 'C99 H141 Cl3 N6 O6 Yb2, 6[C4H8O]'
_chemical_formula_sum 'C123 H189 Cl3 N6 O12 Yb2'
_chemical_formula_weight 2396.22
_chemical_properties_physical Air-sensitive,Moisture-sensitive
_space_group_crystal_system triclinic
_space_group_IT_number 2
_space_group_name_Hall '-P 1'
_space_group_name_H-M_alt 'P -1'
_atom_sites_solution_hydrogens geom
_atom_sites_solution_primary iterative
_audit_creation_date 2022-05-10
_audit_creation_method
;
Olex2 1.3
(compiled 2020.11.12 svn.r5f609507 for OlexSys, GUI svn.r6226)
;
_audit_update_record
;
2022-05-21 deposited with the CCDC.	2022-08-10 downloaded from the CCDC.
;
_cell_angle_alpha 98.378(2)
_cell_angle_beta 97.840(2)
_cell_angle_gamma 100.313(2)
_cell_formula_units_Z 2
_cell_length_a 14.7541(9)
_cell_length_b 16.9877(10)
_cell_length_c 25.1985(15)
_cell_measurement_reflns_used 9786
_cell_measurement_temperature 120.05
_cell_measurement_theta_max 27.503
_cell_measurement_theta_min 2.235
_cell_volume 6061.1(6)
_computing_cell_refinement 'SAINT v8.37A (Bruker, 2015)'
_computing_data_reduction 'SAINT v8.37A (Bruker, 2015)'
_computing_molecular_graphics 'Olex2 1.3 (Dolomanov et al., 2009)'
_computing_publication_material 'Olex2 1.3 (Dolomanov et al., 2009)'
_computing_structure_refinement 'SHELXL 2018/3 (Sheldrick, 2015)'
_computing_structure_solution 'olex2.solve 1.3 (Bourhis et al., 2015)'
_diffrn_ambient_temperature 120.05
_diffrn_measured_fraction_theta_full 0.996
_diffrn_measured_fraction_theta_max 0.984
_diffrn_measurement_device_type 'Bruker APEX-II CCD'
_diffrn_measurement_method '\f and \w scans'
_diffrn_radiation_type MoK\a
_diffrn_radiation_wavelength 0.71073
_diffrn_reflns_av_R_equivalents 0.1224
_diffrn_reflns_av_unetI/netI 0.1092
_diffrn_reflns_Laue_measured_fraction_full 0.996
_diffrn_reflns_Laue_measured_fraction_max 0.984
_diffrn_reflns_limit_h_max 19
_diffrn_reflns_limit_h_min -19
_diffrn_reflns_limit_k_max 22
_diffrn_reflns_limit_k_min -22
_diffrn_reflns_limit_l_max 32
_diffrn_reflns_limit_l_min -32
_diffrn_reflns_number 125271
_diffrn_reflns_point_group_measured_fraction_full 0.996
_diffrn_reflns_point_group_measured_fraction_max 0.984
_diffrn_reflns_theta_full 25.242
_diffrn_reflns_theta_max 27.552
_diffrn_reflns_theta_min 1.869
_diffrn_source_current 1.0
_diffrn_source_power 0.05
_diffrn_source_voltage 50.0
_diffrn_standards_number 0
_exptl_absorpt_coefficient_mu 1.659
_exptl_absorpt_correction_T_max 0.7456
_exptl_absorpt_correction_T_min 0.5082
_exptl_absorpt_correction_type multi-scan
_exptl_absorpt_process_details
;
SADABS-2016/2 (Bruker,2016/2) was used for absorption correction.
wR2(int) was 0.1378 before and 0.0872 after correction.
The Ratio of minimum to maximum transmission is 0.6816.
The \l/2 correction factor is Not present.
;
_exptl_crystal_colour 'clear light yellow'
_exptl_crystal_colour_lustre clear
_exptl_crystal_colour_modifier light
_exptl_crystal_colour_primary yellow
_exptl_crystal_density_diffrn 1.313
_exptl_crystal_description block
_exptl_crystal_F_000 2512
_exptl_crystal_size_max 0.3
_exptl_crystal_size_mid 0.2
_exptl_crystal_size_min 0.1
_refine_diff_density_max 2.103
_refine_diff_density_min -1.648
_refine_diff_density_rms 0.159
_refine_ls_extinction_method none
_refine_ls_goodness_of_fit_ref 1.038
_refine_ls_hydrogen_treatment constr
_refine_ls_matrix_type full
_refine_ls_number_parameters 1081
_refine_ls_number_reflns 27523
_refine_ls_number_restraints 3510
_refine_ls_restrained_S_all 0.988
_refine_ls_R_factor_all 0.0954
_refine_ls_R_factor_gt 0.0578
_refine_ls_shift/su_max 0.002
_refine_ls_shift/su_mean 0.000
_refine_ls_structure_factor_coef Fsqd
_refine_ls_weighting_details 'w=1/[\s^2^(Fo^2^)+(0.0704P)^2^+10.9108P] where P=(Fo^2^+2Fc^2^)/3'
_refine_ls_weighting_scheme calc
_refine_ls_wR_factor_gt 0.1433
_refine_ls_wR_factor_ref 0.1606
_reflns_Friedel_coverage 0.000
_reflns_number_gt 18195
_reflns_number_total 27523
_reflns_threshold_expression 'I > 2\s(I)'
_cod_data_source_file d2nj03130b2.cif
_cod_data_source_block mo_b210422a_0m_a
_cod_depositor_comments
;
The following automatic conversions were performed:

data item '_exptl_absorpt_correction_type' value 'Multi-scan' was
changed to 'multi-scan' in accordance with the
/home/data/users/saulius/crontab/automatic-downloads/rss-feeds/RSC/lib/dictionaries/cif_core.dic
dictionary named 'cif_core.dic' version 2.4.2 last updated on
2011-04-26.

Automatic conversion script
Id: cif_fix_values 7556 2019-12-06 15:28:31Z antanas 

 Adding full bibliography for 7061714--7061717.cif.
;
_cod_database_code 7061714
_shelx_shelxl_version_number 2018/3
_shelx_space_group_comment
;
The symmetry employed for this shelxl refinement is uniquely defined
by the following loop, which should always be used as a source of
symmetry information in preference to the above space-group names.
They are only intended as comments.
;
_shelx_estimated_absorpt_t_max 0.852
_shelx_estimated_absorpt_t_min 0.636
_olex2_refinement_description
;
1. Fixed Uiso
 At 1.2 times of:
  All C(H) groups, All C(H,H) groups
 At 1.5 times of:
  All C(H,H,H) groups
2. Uiso/Uaniso restraints and constraints
All non-hydrogen atoms have similar U: within 3.8A with sigma of 0.01 and sigma
for terminal atoms of 0.02 within 3.8A
3.a Secondary CH2 refined with riding coordinates:
 C00L(H00A,H00B), C00R(H00C,H00D), C00W(H00E,H00F), C01E(H01J,H01K), C01R(H01Q,
 H01R), C020(H02A,H02B)
3.b Aromatic/amide H refined with riding coordinates:
 C00M(H00M), C00O(H00O), C2(H2), C3(H3), C00Y(H00Y), C010(H010), C012(H012),
 C014(H014), C01G(H01L), C1(H1), C01M(H01P), C01S(H01S), C01T(H01T), C01V(H01V),
  C01X(H01Y), C01Z(H01), C021(H021), C026(H026), C029(H029), C02F(H02L),
 C02O(H02)
3.c Idealised Me refined as rotating group:
 C017(H01A,H01B,H01C), C01C(H01D,H01E,H01F), C01D(H01G,H01H,H01I), C01H(H01M,
 H01N,H01O), C01W(H01U,H01W,H01X), C01Y(H01Z,H,HA), C023(H02C,H02D,H02E),
 C02B(H02F,H02G,H02H), C02C(H02I,H02J,H02K), C02G(H02M,H02N,H02O), C02H(H02P,
 H02Q,H02R), C02I(H02S,H02T,H02U), C02J(H02V,H02W,H02X), C02L(H02Y,HB,HC),
 C02N(H02Z,HD,HE), C02P(H4,HF,HG), C02Q(H5,HH,HI), C02R(H6,HJ,HK), C02S(H7,HL,
 HM), C02T(H8,HN,HO), C02U(H9,HP,HQ), C02V(H10,HR,HS), C02W(H11,HT,HU),
 C02X(H12,HV,HW), C02Y(H13,HX,HY), C030(H03A,H03B,H03C), C031(H03D,H03E,H03F),
 C033(H03G,H03H,H03I), C037(H03J,H03K,H03L), C038(H03M,H03N,H03O), C03A(H03P,
 H03Q,H03R), C03C(H03S,H03T,H03U), C03I(H03V,H03W,H03X), C03J(H03Y,HZ,H14),
 C03R(H03Z,H15,H16), C03X(H03,H17,H18)
;
_smtbx_masks_special_details
;
A solvent mask was calculated and 491 electrons were 
found in a volume of 2227\%A^3^ in 2 voids per unit cell. 
This is consistent with the presence of 
6[C4H8O] per Asymmetric Unit 
which account for 480 electrons 
per unit cell.
;
_smtbx_masks_void_probe_radius 1.2
_smtbx_masks_void_truncation_radius 1.2
_olex2_submission_special_instructions 'No special instructions were received'

loop_
_space_group_symop_operation_xyz
'x, y, z'
'-x, -y, -z'

loop_
_atom_site_label
_atom_site_type_symbol
_atom_site_fract_x
_atom_site_fract_y
_atom_site_fract_z
_atom_site_U_iso_or_equiv
_atom_site_adp_type
_atom_site_occupancy
_atom_site_site_symmetry_order
_atom_site_calc_flag
_atom_site_refinement_flags_posn
_atom_site_refinement_flags_adp
_atom_site_refinement_flags_occupancy
_atom_site_disorder_assembly
_atom_site_disorder_group
Yb2 Yb 0.37693(2) 0.43911(2) 0.72525(2) 0.01766(8) Uani 1 1 d . U . . .
Yb1 Yb 0.32671(2) 0.21451(2) 0.75256(2) 0.01715(7) Uani 1 1 d . U . . .
Cl2 Cl 0.22166(10) 0.32855(8) 0.73479(6) 0.0191(3) Uani 1 1 d . U . . .
Cl1 Cl 0.43822(10) 0.35839(9) 0.80912(6) 0.0196(3) Uani 1 1 d . U . . .
Cl3 Cl 0.40510(10) 0.29409(9) 0.67493(6) 0.0203(3) Uani 1 1 d . U . . .
O2 O 0.2444(3) 0.1874(2) 0.81169(17) 0.0216(8) Uani 1 1 d . U . . .
O3 O 0.4480(3) 0.1689(2) 0.77419(17) 0.0225(8) Uani 1 1 d . U . . .
O4 O 0.3572(3) 0.5216(2) 0.79083(17) 0.0226(8) Uani 1 1 d . U . . .
O5 O 0.2919(3) 0.4672(2) 0.65949(17) 0.0220(8) Uani 1 1 d . U . . .
O1 O 0.2576(3) 0.1256(2) 0.68399(17) 0.0234(8) Uani 1 1 d . U . . .
O6 O 0.5102(3) 0.4882(3) 0.70932(17) 0.0232(8) Uani 1 1 d . U . . .
N2 N 0.1923(3) 0.3051(3) 0.5828(2) 0.0209(9) Uani 1 1 d . U . . .
N4 N 0.2408(3) 0.3478(3) 0.8898(2) 0.0221(10) Uani 1 1 d . U . . .
N1 N 0.1063(4) 0.2197(3) 0.6202(2) 0.0226(10) Uani 1 1 d . U . . .
N3 N 0.1819(3) 0.4353(3) 0.8497(2) 0.0219(10) Uani 1 1 d . U . . .
N5 N 0.6434(3) 0.3741(3) 0.7404(2) 0.0211(9) Uani 1 1 d . U . . .
N6 N 0.6047(3) 0.2475(3) 0.7018(2) 0.0226(10) Uani 1 1 d . U . . .
C00J C 0.2587(4) 0.4369(4) 0.5631(3) 0.0228(11) Uani 1 1 d . U . . .
C00K C 0.1922(4) 0.0649(4) 0.6526(3) 0.0214(11) Uani 1 1 d . U . . .
C00L C 0.2755(4) 0.3527(4) 0.5644(3) 0.0219(11) Uani 1 1 d . U . . .
H00A H 0.333307 0.354592 0.590083 0.026 Uiso 1 1 calc R U . . .
H00B H 0.282446 0.326624 0.527852 0.026 Uiso 1 1 calc R U . . .
C00M C 0.2486(4) 0.1868(4) 0.9573(3) 0.0226(11) Uani 1 1 d . U . . .
H00M H 0.277859 0.220807 0.990839 0.027 Uiso 1 1 calc R U . . .
C00N C 0.2595(4) 0.2139(4) 0.9083(3) 0.0221(11) Uani 1 1 d . U . . .
C00O C 0.1470(4) 0.3345(4) 0.8939(3) 0.0247(11) Uani 1 1 d . U . . .
H00O H 0.114809 0.294876 0.911361 0.030 Uiso 1 1 calc R U . . .
C00P C 0.2603(4) 0.4883(4) 0.6132(3) 0.0208(11) Uani 1 1 d . U . . .
C2 C 0.1917(4) 0.2429(4) 0.6087(2) 0.0204(10) Uani 1 1 d . U . . .
H2 H 0.243620 0.218546 0.617751 0.024 Uiso 1 1 calc R U . . .
C00R C 0.3075(4) 0.2997(4) 0.9099(3) 0.0239(11) Uani 1 1 d . U . . .
H00C H 0.337236 0.324382 0.947697 0.029 Uiso 1 1 calc R U . . .
H00D H 0.357175 0.300287 0.887123 0.029 Uiso 1 1 calc R U . . .
C00S C 0.2027(4) 0.5309(4) 0.5096(3) 0.0221(11) Uani 1 1 d . U . . .
C00T C 0.1948(4) 0.1095(4) 0.9574(3) 0.0240(12) Uani 1 1 d . U . . .
C00U C 0.1010(4) 0.0785(4) 0.6379(3) 0.0222(11) Uani 1 1 d . U . . .
C00V C 0.2179(4) 0.5574(4) 0.6096(3) 0.0210(11) Uani 1 1 d . U . . .
C00W C 0.0783(4) 0.1607(4) 0.6552(3) 0.0239(11) Uani 1 1 d . U . . .
H00E H 0.010127 0.153891 0.654951 0.029 Uiso 1 1 calc R U . . .
H00F H 0.110136 0.182771 0.693063 0.029 Uiso 1 1 calc R U . . .
C3 C 0.2586(4) 0.4077(4) 0.8629(3) 0.0218(11) Uani 1 1 d . U . . .
H3 H 0.317958 0.428142 0.854105 0.026 Uiso 1 1 calc R U . . .
C00Y C 0.1041(4) 0.3230(4) 0.5771(3) 0.0233(11) Uani 1 1 d . U . . .
H00Y H 0.084593 0.364606 0.559711 0.028 Uiso 1 1 calc R U . . .
C00Z C 0.2188(4) 0.1634(4) 0.8572(3) 0.0202(10) Uani 1 1 d . U . . .
C010 C 0.1465(4) 0.0665(4) 0.9080(3) 0.0241(11) Uani 1 1 d . U . . .
H010 H 0.105553 0.016519 0.907989 0.029 Uiso 1 1 calc R U . . .
C011 C 0.1535(4) 0.0915(4) 0.8577(2) 0.0200(11) Uani 1 1 d . U . . .
C012 C 0.0291(4) 0.0173(4) 0.6115(3) 0.0232(11) Uani 1 1 d . U . . .
H012 H -0.031118 0.029213 0.602957 0.028 Uiso 1 1 calc R U . . .
C013 C 0.5122(4) 0.1216(4) 0.7761(3) 0.0219(11) Uani 1 1 d . U . . .
C014 C 0.2328(4) 0.4582(4) 0.5131(3) 0.0240(11) Uani 1 1 d . U . . .
H014 H 0.235555 0.422805 0.480746 0.029 Uiso 1 1 calc R U . . .
C015 C 0.3979(5) 0.6540(4) 0.8498(3) 0.0260(12) Uani 1 1 d . U . . .
C017 C 0.5201(5) 0.5038(5) 0.5910(3) 0.0351(16) Uani 1 1 d . U . . .
H01A H 0.574144 0.481472 0.582241 0.053 Uiso 1 1 calc R U . . .
H01B H 0.480390 0.507197 0.557205 0.053 Uiso 1 1 calc R U . . .
H01C H 0.484179 0.468359 0.611438 0.053 Uiso 1 1 calc R U . . .
C018 C 0.2079(4) -0.0136(4) 0.6347(3) 0.0224(12) Uani 1 1 d . U . . .
C019 C 0.3337(4) 0.5816(4) 0.8234(3) 0.0239(11) Uani 1 1 d . U . . .
C01B C 0.2419(4) 0.5740(4) 0.8340(3) 0.0228(11) Uani 1 1 d . U . . .
C01C C 0.4965(5) 0.1751(4) 0.8964(3) 0.0302(15) Uani 1 1 d . U . . .
H01D H 0.563371 0.199603 0.904688 0.045 Uiso 1 1 calc R U . . .
H01E H 0.470210 0.178358 0.930137 0.045 Uiso 1 1 calc R U . . .
H01F H 0.464632 0.204507 0.871466 0.045 Uiso 1 1 calc R U . . .
C01D C 0.1488(5) 0.0013(4) 0.7687(3) 0.0289(14) Uani 1 1 d . U . . .
H01G H 0.106804 -0.030990 0.736308 0.043 Uiso 1 1 calc R U . . .
H01H H 0.181370 -0.034451 0.787933 0.043 Uiso 1 1 calc R U . . .
H01I H 0.194671 0.042412 0.757734 0.043 Uiso 1 1 calc R U . . .
C01E C 0.1718(4) 0.4954(4) 0.8136(3) 0.0245(11) Uani 1 1 d . U . . .
H01J H 0.107836 0.506458 0.811191 0.029 Uiso 1 1 calc R U . . .
H01K H 0.180284 0.472504 0.776596 0.029 Uiso 1 1 calc R U . . .
C01F C 0.6206(4) 0.5870(4) 0.6775(3) 0.0230(11) Uani 1 1 d . U . . .
C01G C 0.1946(4) 0.5766(4) 0.5579(3) 0.0254(12) Uani 1 1 d . U . . .
H01L H 0.171519 0.625066 0.556005 0.030 Uiso 1 1 calc R U . . .
C01H C 0.1292(5) -0.0066(4) 1.0027(3) 0.0352(16) Uani 1 1 d . U . . .
H01M H 0.154040 -0.045878 0.979224 0.053 Uiso 1 1 calc R U . . .
H01N H 0.066240 -0.004081 0.985613 0.053 Uiso 1 1 calc R U . . .
H01O H 0.126659 -0.023469 1.038072 0.053 Uiso 1 1 calc R U . . .
C01I C 0.5038(5) 0.6657(4) 0.8464(3) 0.0308(14) Uani 1 1 d . U . . .
C01J C 0.1926(5) 0.0771(4) 1.0105(3) 0.0259(13) Uani 1 1 d . U . . .
C1 C 0.6055(4) 0.2990(4) 0.7469(3) 0.0218(11) Uani 1 1 d . U . . .
H1 H 0.582914 0.284960 0.778527 0.026 Uiso 1 1 calc R U . . .
C01L C 0.5308(4) 0.0783(4) 0.8187(3) 0.0200(11) Uani 1 1 d . U . . .
C01M C 0.7100(4) 0.6364(4) 0.6897(3) 0.0245(11) Uani 1 1 d . U . . .
H01P H 0.725987 0.674262 0.666503 0.029 Uiso 1 1 calc R U . . .
C01N C 0.6679(4) 0.5223(4) 0.7532(3) 0.0235(11) Uani 1 1 d . U . . .
C01O C 0.5540(5) 0.5893(4) 0.6256(3) 0.0277(13) Uani 1 1 d . U . . .
C01P C 0.0409(4) -0.0624(4) 0.5966(3) 0.0226(12) Uani 1 1 d . U . . .
C01Q C 0.0925(5) 0.0428(4) 0.8060(3) 0.0270(13) Uani 1 1 d . U . . .
C01R C 0.5521(4) 0.1638(4) 0.6879(3) 0.0232(11) Uani 1 1 d . U . . .
H01Q H 0.571973 0.136410 0.655332 0.028 Uiso 1 1 calc R U . . .
H01R H 0.484933 0.164559 0.678297 0.028 Uiso 1 1 calc R U . . .
C01S C 0.1313(4) -0.0746(4) 0.6078(3) 0.0247(12) Uani 1 1 d . U . . .
H01S H 0.142315 -0.127397 0.596575 0.030 Uiso 1 1 calc R U . . .
C01T C 0.0509(4) 0.2703(4) 0.6011(3) 0.0252(12) Uani 1 1 d . U . . .
H01T H -0.012840 0.268247 0.604178 0.030 Uiso 1 1 calc R U . . .
C01U C 0.1763(5) 0.5584(4) 0.4555(3) 0.0262(13) Uani 1 1 d . U . . .
C01V C 0.1096(4) 0.3891(4) 0.8681(3) 0.0265(12) Uani 1 1 d . U . . .
H01V H 0.046174 0.394468 0.863536 0.032 Uiso 1 1 calc R U . . .
C01W C 0.4698(4) 0.6235(4) 0.6397(3) 0.0284(14) Uani 1 1 d . U . . .
H01U H 0.434672 0.587794 0.660432 0.043 Uiso 1 1 calc R U . . .
H01W H 0.429332 0.626611 0.606191 0.043 Uiso 1 1 calc R U . . .
H01X H 0.491160 0.677919 0.661714 0.043 Uiso 1 1 calc R U . . .
C01X C 0.2118(5) 0.6386(4) 0.8633(3) 0.0267(12) Uani 1 1 d . U . . .
H01Y H 0.148502 0.631554 0.868589 0.032 Uiso 1 1 calc R U . . .
C01Y C 0.1290(4) 0.5445(4) 0.6856(3) 0.0290(14) Uani 1 1 d . U . . .
H01Z H 0.116010 0.572369 0.719793 0.044 Uiso 1 1 calc R U . . .
H H 0.160455 0.500121 0.692951 0.044 Uiso 1 1 calc R U . . .
HA H 0.070158 0.522399 0.660477 0.044 Uiso 1 1 calc R U . . .
C01Z C 0.6438(4) 0.2906(4) 0.6661(3) 0.0260(12) Uani 1 1 d . U . . .
H01 H 0.652611 0.268815 0.630665 0.031 Uiso 1 1 calc R U . . .
C020 C 0.6543(4) 0.4493(4) 0.7814(3) 0.0231(11) Uani 1 1 d . U . . .
H02A H 0.708918 0.453424 0.809938 0.028 Uiso 1 1 calc R U . . .
H02B H 0.597962 0.447397 0.798834 0.028 Uiso 1 1 calc R U . . .
C021 C 0.6673(4) 0.3688(4) 0.6894(3) 0.0247(11) Uani 1 1 d . U . . .
H021 H 0.695370 0.412589 0.673655 0.030 Uiso 1 1 calc R U . . .
C022 C 0.4831(4) 0.0859(4) 0.8697(3) 0.0249(13) Uani 1 1 d . U . . .
C023 C 0.0382(4) 0.0989(4) 0.7775(3) 0.0293(14) Uani 1 1 d . U . . .
H02C H 0.082045 0.147352 0.773268 0.044 Uiso 1 1 calc R U . . .
H02D H -0.007298 0.115243 0.799580 0.044 Uiso 1 1 calc R U . . .
H02E H 0.005481 0.069841 0.741639 0.044 Uiso 1 1 calc R U . . .
C024 C 0.2710(5) 0.7109(4) 0.8843(3) 0.0269(12) Uani 1 1 d . U . . .
C025 C 0.5968(4) 0.5316(4) 0.7123(3) 0.0206(11) Uani 1 1 d . U . . .
C026 C 0.7556(4) 0.5725(4) 0.7635(3) 0.0253(11) Uani 1 1 d . U . . .
H026 H 0.801934 0.564959 0.791331 0.030 Uiso 1 1 calc R U . . .
C027 C 0.5642(4) 0.1147(4) 0.7331(3) 0.0217(11) Uani 1 1 d . U . . .
C028 C 0.7766(4) 0.6337(4) 0.7333(3) 0.0245(12) Uani 1 1 d . U . . .
C029 C 0.3641(5) 0.7153(4) 0.8781(3) 0.0284(12) Uani 1 1 d . U . . .
H029 H 0.407474 0.763930 0.894524 0.034 Uiso 1 1 calc R U . . .
C02A C -0.0429(5) -0.1298(4) 0.5683(3) 0.0261(13) Uani 1 1 d . U . . .
C02B C -0.0756(5) -0.1144(4) 0.5114(3) 0.0349(16) Uani 1 1 d . U . . .
H02F H -0.080864 -0.057438 0.513276 0.052 Uiso 1 1 calc R U . . .
H02G H -0.136641 -0.149662 0.496454 0.052 Uiso 1 1 calc R U . . .
H02H H -0.030269 -0.126339 0.487901 0.052 Uiso 1 1 calc R U . . .
C02C C 0.3724(5) 0.0242(4) 0.6169(3) 0.0320(15) Uani 1 1 d . U . . .
H02I H 0.435503 0.013032 0.622796 0.048 Uiso 1 1 calc R U . . .
H02J H 0.373987 0.080633 0.633148 0.048 Uiso 1 1 calc R U . . .
H02K H 0.349022 0.015871 0.577762 0.048 Uiso 1 1 calc R U . . .
C02D C 0.6337(4) 0.0105(4) 0.7669(3) 0.0249(12) Uani 1 1 d . U . . .
C02E C 0.1924(4) 0.6051(4) 0.6600(3) 0.0235(12) Uani 1 1 d . U . . .
C02F C 0.6221(4) 0.0599(4) 0.7288(3) 0.0240(11) Uani 1 1 d . U . . .
H02L H 0.654849 0.055929 0.698847 0.029 Uiso 1 1 calc R U . . .
C02G C 0.6006(5) 0.6419(5) 0.5879(3) 0.0348(16) Uani 1 1 d . U . . .
H02M H 0.621077 0.698209 0.606999 0.052 Uiso 1 1 calc R U . . .
H02N H 0.555730 0.639845 0.555055 0.052 Uiso 1 1 calc R U . . .
H02O H 0.654823 0.621011 0.577817 0.052 Uiso 1 1 calc R U . . .
C02H C 0.1349(5) 0.6693(4) 0.6458(3) 0.0303(15) Uani 1 1 d . U . . .
H02P H 0.077259 0.642326 0.620859 0.046 Uiso 1 1 calc R U . . .
H02Q H 0.171818 0.708894 0.628447 0.046 Uiso 1 1 calc R U . . .
H02R H 0.119393 0.697257 0.679191 0.046 Uiso 1 1 calc R U . . .
C02I C 0.3763(4) 0.0479(4) 0.8528(3) 0.0270(13) Uani 1 1 d . U . . .
H02S H 0.346055 0.051144 0.885088 0.041 Uiso 1 1 calc R U . . .
H02T H 0.368141 -0.009190 0.835750 0.041 Uiso 1 1 calc R U . . .
H02U H 0.347841 0.077802 0.826827 0.041 Uiso 1 1 calc R U . . .
C02J C 0.5431(5) 0.5946(4) 0.8646(3) 0.0354(16) Uani 1 1 d . U . . .
H02V H 0.509583 0.543755 0.841105 0.053 Uiso 1 1 calc R U . . .
H02W H 0.535018 0.592183 0.902353 0.053 Uiso 1 1 calc R U . . .
H02X H 0.609660 0.602493 0.862078 0.053 Uiso 1 1 calc R U . . .
C02K C 0.2391(5) 0.7852(4) 0.9130(3) 0.0336(15) Uani 1 1 d . U . . .
C02L C 0.2775(5) 0.6495(4) 0.7017(3) 0.0316(15) Uani 1 1 d . U . . .
H02Y H 0.257057 0.677969 0.733161 0.047 Uiso 1 1 calc R U . . .
HB H 0.316533 0.688925 0.685209 0.047 Uiso 1 1 calc R U . . .
HC H 0.313600 0.610164 0.713394 0.047 Uiso 1 1 calc R U . . .
C02M C 0.3065(5) -0.0342(4) 0.6439(3) 0.0259(13) Uani 1 1 d . U . . .
C02N C 0.0178(5) -0.0267(4) 0.8172(3) 0.0318(16) Uani 1 1 d . U . . .
H02Z H -0.017524 -0.058230 0.782556 0.048 Uiso 1 1 calc R U . . .
HD H -0.024836 -0.003506 0.838538 0.048 Uiso 1 1 calc R U . . .
HE H 0.048692 -0.062249 0.837542 0.048 Uiso 1 1 calc R U . . .
C02O C 0.5887(4) 0.0229(4) 0.8118(3) 0.0257(12) Uani 1 1 d . U . . .
H02 H 0.598515 -0.008565 0.839467 0.031 Uiso 1 1 calc R U . . .
C02P C 0.5221(5) 0.0419(4) 0.9130(3) 0.0329(16) Uani 1 1 d . U . . .
H4 H 0.589131 0.064050 0.924371 0.049 Uiso 1 1 calc R U . . .
HF H 0.512264 -0.016193 0.898112 0.049 Uiso 1 1 calc R U . . .
HG H 0.490062 0.049268 0.944400 0.049 Uiso 1 1 calc R U . . .
C02Q C 0.2922(5) 0.0698(4) 1.0339(3) 0.0368(16) Uani 1 1 d . U . . .
H5 H 0.291572 0.049368 1.068247 0.055 Uiso 1 1 calc R U . . .
HH H 0.333771 0.123375 1.040309 0.055 Uiso 1 1 calc R U . . .
HI H 0.314565 0.032129 1.007883 0.055 Uiso 1 1 calc R U . . .
C02R C 0.3083(5) -0.1214(4) 0.6162(3) 0.0364(17) Uani 1 1 d . U . . .
H6 H 0.279058 -0.130032 0.577950 0.055 Uiso 1 1 calc R U . . .
HJ H 0.273707 -0.160869 0.634715 0.055 Uiso 1 1 calc R U . . .
HK H 0.373095 -0.128353 0.618515 0.055 Uiso 1 1 calc R U . . .
C02S C 0.1570(6) 0.1360(4) 1.0505(3) 0.0379(17) Uani 1 1 d . U . . .
H7 H 0.094365 0.141505 1.034802 0.057 Uiso 1 1 calc R U . . .
HL H 0.199406 0.189182 1.057692 0.057 Uiso 1 1 calc R U . . .
HM H 0.154241 0.115063 1.084606 0.057 Uiso 1 1 calc R U . . .
C02T C 0.5185(5) 0.6742(4) 0.7890(3) 0.0341(15) Uani 1 1 d . U . . .
H8 H 0.585252 0.681531 0.787012 0.051 Uiso 1 1 calc R U . . .
HN H 0.495048 0.721439 0.779028 0.051 Uiso 1 1 calc R U . . .
HO H 0.484508 0.625078 0.763723 0.051 Uiso 1 1 calc R U . . .
C02U C 0.8862(5) 0.7516(5) 0.7097(3) 0.0428(19) Uani 1 1 d . U . . .
H9 H 0.947973 0.787343 0.721019 0.064 Uiso 1 1 calc R U . . .
HP H 0.837900 0.784330 0.709689 0.064 Uiso 1 1 calc R U . . .
HQ H 0.882262 0.721237 0.672961 0.064 Uiso 1 1 calc R U . . .
C02V C -0.0196(5) -0.2142(4) 0.5649(3) 0.0364(17) Uani 1 1 d . U . . .
H10 H 0.024263 -0.220160 0.539382 0.055 Uiso 1 1 calc R U . . .
HR H -0.077013 -0.255491 0.552095 0.055 Uiso 1 1 calc R U . . .
HS H 0.008818 -0.221046 0.600950 0.055 Uiso 1 1 calc R U . . .
C02W C 0.5608(5) 0.7424(5) 0.8842(3) 0.0418(18) Uani 1 1 d . U . . .
H11 H 0.546125 0.742505 0.920990 0.063 Uiso 1 1 calc R U . . .
HT H 0.545180 0.790506 0.870848 0.063 Uiso 1 1 calc R U . . .
HU H 0.627582 0.743347 0.885018 0.063 Uiso 1 1 calc R U . . .
C02X C 0.0782(5) 0.5788(5) 0.4514(3) 0.0385(17) Uani 1 1 d . U . . .
H12 H 0.077249 0.621302 0.482073 0.058 Uiso 1 1 calc R U . . .
HV H 0.032097 0.530034 0.452498 0.058 Uiso 1 1 calc R U . . .
HW H 0.062892 0.598196 0.417186 0.058 Uiso 1 1 calc R U . . .
C02Y C 0.3428(5) -0.0271(4) 0.7041(3) 0.0298(14) Uani 1 1 d . U . . .
H13 H 0.407817 -0.034034 0.709055 0.045 Uiso 1 1 calc R U . . .
HX H 0.304511 -0.069275 0.718836 0.045 Uiso 1 1 calc R U . . .
HY H 0.339664 0.026570 0.723288 0.045 Uiso 1 1 calc R U . . .
C02Z C 0.8715(4) 0.6916(4) 0.7495(3) 0.0263(13) Uani 1 1 d . U . . .
C030 C 0.2471(5) 0.6345(5) 0.4519(3) 0.0411(18) Uani 1 1 d . U . . .
H03A H 0.234945 0.648296 0.415536 0.062 Uiso 1 1 calc R U . . .
H03B H 0.310460 0.623951 0.458704 0.062 Uiso 1 1 calc R U . . .
H03C H 0.241210 0.679854 0.479204 0.062 Uiso 1 1 calc R U . . .
C031 C 0.1751(6) 0.4946(5) 0.4060(3) 0.0403(17) Uani 1 1 d . U . . .
H03D H 0.129145 0.445507 0.406652 0.060 Uiso 1 1 calc R U . . .
H03E H 0.237155 0.481403 0.406806 0.060 Uiso 1 1 calc R U . . .
H03F H 0.158119 0.516012 0.372758 0.060 Uiso 1 1 calc R U . . .
C033 C -0.1233(5) -0.1275(4) 0.6017(3) 0.0359(16) Uani 1 1 d . U . . .
H03G H -0.100883 -0.131761 0.639380 0.054 Uiso 1 1 calc R U . . .
H03H H -0.175259 -0.173025 0.585836 0.054 Uiso 1 1 calc R U . . .
H03I H -0.144622 -0.076162 0.600941 0.054 Uiso 1 1 calc R U . . .
C035 C 0.6894(5) -0.0570(4) 0.7581(3) 0.0328(14) Uani 1 1 d . U . . .
C037 C 0.1359(6) 0.7645(5) 0.9193(4) 0.056(2) Uani 1 1 d . U . . .
H03J H 0.096373 0.754835 0.883484 0.084 Uiso 1 1 calc R U . . .
H03K H 0.120637 0.810016 0.942718 0.084 Uiso 1 1 calc R U . . .
H03L H 0.124704 0.715623 0.935793 0.084 Uiso 1 1 calc R U . . .
C038 C 0.9509(5) 0.6457(4) 0.7501(3) 0.0352(16) Uani 1 1 d . U . . .
H03M H 0.947120 0.613608 0.713944 0.053 Uiso 1 1 calc R U . . .
H03N H 0.946131 0.609403 0.776901 0.053 Uiso 1 1 calc R U . . .
H03O H 1.010826 0.684495 0.759785 0.053 Uiso 1 1 calc R U . . .
C03A C 0.2941(7) 0.8120(6) 0.9701(4) 0.065(2) Uani 1 1 d . U . . .
H03P H 0.297829 0.764208 0.987307 0.097 Uiso 1 1 calc R U . . .
H03Q H 0.262828 0.848446 0.991476 0.097 Uiso 1 1 calc R U . . .
H03R H 0.357336 0.840548 0.968527 0.097 Uiso 1 1 calc R U . . .
C03C C 0.8783(5) 0.7404(5) 0.8065(3) 0.0431(18) Uani 1 1 d . U . . .
H03S H 0.937505 0.780144 0.815824 0.065 Uiso 1 1 calc R U . . .
H03T H 0.875579 0.703536 0.832975 0.065 Uiso 1 1 calc R U . . .
H03U H 0.826148 0.768906 0.807110 0.065 Uiso 1 1 calc R U . . .
C03I C 0.2496(7) 0.8516(5) 0.8805(4) 0.058(2) Uani 1 1 d . U . . .
H03V H 0.316089 0.873416 0.881600 0.087 Uiso 1 1 calc R U . . .
H03W H 0.219894 0.894980 0.895721 0.087 Uiso 1 1 calc R U . . .
H03X H 0.219590 0.830306 0.842698 0.087 Uiso 1 1 calc R U . . .
C03J C 0.7730(6) -0.0302(5) 0.7335(4) 0.057(2) Uani 1 1 d . U . . .
H03Y H 0.808775 0.021768 0.754612 0.085 Uiso 1 1 calc R U . . .
HZ H 0.753194 -0.023505 0.695952 0.085 Uiso 1 1 calc R U . . .
H14 H 0.812102 -0.071078 0.733654 0.085 Uiso 1 1 calc R U . . .
C03R C 0.7204(8) -0.0877(6) 0.8096(4) 0.071(3) Uani 1 1 d . U . . .
H03Z H 0.753109 -0.132155 0.800888 0.107 Uiso 1 1 calc R U . . .
H15 H 0.665718 -0.107555 0.825601 0.107 Uiso 1 1 calc R U . . .
H16 H 0.762677 -0.043416 0.835528 0.107 Uiso 1 1 calc R U . . .
C03X C 0.6234(7) -0.1301(6) 0.7208(4) 0.068(2) Uani 1 1 d . U . . .
H03 H 0.606721 -0.116223 0.684845 0.102 Uiso 1 1 calc R U . . .
H17 H 0.566715 -0.144480 0.736470 0.102 Uiso 1 1 calc R U . . .
H18 H 0.654735 -0.176411 0.717301 0.102 Uiso 1 1 calc R U . . .

loop_
_atom_site_aniso_label
_atom_site_aniso_U_11
_atom_site_aniso_U_22
_atom_site_aniso_U_33
_atom_site_aniso_U_23
_atom_site_aniso_U_13
_atom_site_aniso_U_12
Yb2 0.01504(13) 0.01829(14) 0.02039(15) 0.00571(11) 0.00253(11) 0.00372(10)
Yb1 0.01506(13) 0.01743(14) 0.01984(15) 0.00555(11) 0.00257(11) 0.00398(10)
Cl2 0.0161(7) 0.0176(7) 0.0233(7) 0.0039(6) 0.0028(6) 0.0029(5)
Cl1 0.0171(7) 0.0217(7) 0.0203(7) 0.0062(6) 0.0027(6) 0.0029(6)
Cl3 0.0188(7) 0.0210(7) 0.0227(7) 0.0064(6) 0.0033(6) 0.0068(6)
O2 0.0190(16) 0.0238(17) 0.0229(17) 0.0063(15) 0.0062(15) 0.0025(14)
O3 0.0208(17) 0.0215(17) 0.0275(18) 0.0086(15) 0.0037(15) 0.0073(14)
O4 0.0218(17) 0.0192(17) 0.0274(18) 0.0066(15) 0.0046(15) 0.0036(15)
O5 0.0200(16) 0.0222(17) 0.0249(18) 0.0071(15) 0.0022(15) 0.0060(14)
O1 0.0254(17) 0.0180(17) 0.0268(18) 0.0055(15) 0.0029(15) 0.0042(15)
O6 0.0180(16) 0.0251(17) 0.0283(18) 0.0102(15) 0.0061(15) 0.0031(15)
N2 0.0174(19) 0.022(2) 0.025(2) 0.0061(18) 0.0016(17) 0.0074(17)
N4 0.019(2) 0.023(2) 0.024(2) 0.0062(18) 0.0049(18) 0.0020(18)
N1 0.024(2) 0.020(2) 0.025(2) 0.0068(18) 0.0014(18) 0.0080(18)
N3 0.021(2) 0.020(2) 0.025(2) 0.0064(18) 0.0054(18) 0.0020(17)
N5 0.0189(19) 0.022(2) 0.025(2) 0.0108(18) 0.0079(17) 0.0043(17)
N6 0.019(2) 0.025(2) 0.028(2) 0.0115(18) 0.0056(18) 0.0054(17)
C00J 0.020(2) 0.024(2) 0.028(2) 0.010(2) 0.005(2) 0.008(2)
C00K 0.023(2) 0.019(2) 0.023(2) 0.0035(19) 0.0040(19) 0.0047(19)
C00L 0.019(2) 0.024(2) 0.025(2) 0.007(2) 0.0050(19) 0.0081(19)
C00M 0.021(2) 0.023(2) 0.023(2) 0.006(2) 0.002(2) 0.005(2)
C00N 0.018(2) 0.027(2) 0.022(2) 0.006(2) 0.004(2) 0.006(2)
C00O 0.020(2) 0.026(2) 0.028(2) 0.005(2) 0.007(2) 0.003(2)
C00P 0.017(2) 0.024(2) 0.024(2) 0.010(2) 0.0040(19) 0.0060(19)
C2 0.019(2) 0.020(2) 0.023(2) 0.0055(19) 0.0018(19) 0.0071(18)
C00R 0.021(2) 0.027(2) 0.024(2) 0.005(2) 0.003(2) 0.005(2)
C00S 0.020(2) 0.027(2) 0.023(2) 0.012(2) 0.006(2) 0.008(2)
C00T 0.023(2) 0.027(2) 0.025(3) 0.007(2) 0.007(2) 0.007(2)
C00U 0.025(2) 0.020(2) 0.022(2) 0.005(2) 0.004(2) 0.004(2)
C00V 0.018(2) 0.021(2) 0.027(2) 0.010(2) 0.006(2) 0.006(2)
C00W 0.023(2) 0.021(2) 0.027(2) 0.005(2) 0.003(2) 0.004(2)
C3 0.019(2) 0.023(2) 0.024(2) 0.0053(19) 0.0071(19) 0.0012(19)
C00Y 0.023(2) 0.021(2) 0.029(2) 0.006(2) 0.003(2) 0.010(2)
C00Z 0.019(2) 0.020(2) 0.025(2) 0.0081(19) 0.0066(19) 0.0066(19)
C010 0.020(2) 0.026(2) 0.027(2) 0.006(2) 0.005(2) 0.005(2)
C011 0.019(2) 0.020(2) 0.021(2) 0.007(2) 0.003(2) 0.004(2)
C012 0.025(2) 0.023(2) 0.022(2) 0.005(2) 0.004(2) 0.006(2)
C013 0.020(2) 0.021(2) 0.026(2) 0.007(2) 0.004(2) 0.0056(19)
C014 0.020(2) 0.029(2) 0.027(2) 0.011(2) 0.005(2) 0.008(2)
C015 0.026(3) 0.020(2) 0.030(3) 0.005(2) 0.004(2) 0.001(2)
C017 0.026(3) 0.047(4) 0.032(4) 0.005(3) 0.007(3) 0.008(3)
C018 0.023(2) 0.021(2) 0.022(2) 0.004(2) 0.002(2) 0.003(2)
C019 0.026(2) 0.019(2) 0.027(2) 0.006(2) 0.002(2) 0.0055(19)
C01B 0.024(2) 0.019(2) 0.026(2) 0.007(2) 0.005(2) 0.002(2)
C01C 0.026(3) 0.038(3) 0.028(3) 0.003(3) 0.003(3) 0.012(3)
C01D 0.031(3) 0.027(3) 0.029(3) 0.006(3) 0.003(3) 0.005(3)
C01E 0.023(2) 0.025(2) 0.024(2) 0.004(2) 0.002(2) 0.004(2)
C01F 0.021(2) 0.026(2) 0.027(2) 0.009(2) 0.010(2) 0.010(2)
C01G 0.022(2) 0.027(2) 0.030(3) 0.013(2) 0.004(2) 0.008(2)
C01H 0.040(4) 0.038(4) 0.029(4) 0.011(3) 0.007(3) 0.004(3)
C01I 0.027(3) 0.026(3) 0.035(3) -0.002(3) 0.002(3) 0.002(2)
C01J 0.030(3) 0.026(3) 0.026(3) 0.010(2) 0.006(2) 0.008(2)
C1 0.016(2) 0.026(2) 0.026(2) 0.009(2) 0.0084(19) 0.0055(19)
C01L 0.018(2) 0.020(2) 0.024(2) 0.008(2) 0.004(2) 0.006(2)
C01M 0.023(2) 0.024(2) 0.031(2) 0.009(2) 0.012(2) 0.008(2)
C01N 0.023(2) 0.024(2) 0.026(2) 0.009(2) 0.008(2) 0.005(2)
C01O 0.025(3) 0.030(3) 0.034(3) 0.016(3) 0.014(2) 0.007(2)
C01P 0.025(2) 0.021(2) 0.022(2) 0.006(2) 0.006(2) 0.003(2)
C01Q 0.025(3) 0.028(3) 0.028(3) 0.007(2) 0.005(2) 0.004(2)
C01R 0.022(2) 0.022(2) 0.028(2) 0.007(2) 0.007(2) 0.0067(19)
C01S 0.028(2) 0.020(2) 0.024(2) 0.003(2) 0.004(2) 0.002(2)
C01T 0.020(2) 0.025(2) 0.033(3) 0.006(2) 0.002(2) 0.010(2)
C01U 0.026(3) 0.031(3) 0.024(3) 0.013(3) 0.003(2) 0.009(2)
C01V 0.017(2) 0.029(3) 0.033(3) 0.007(2) 0.008(2) -0.001(2)
C01W 0.022(3) 0.033(3) 0.034(3) 0.011(3) 0.008(3) 0.007(3)
C01X 0.026(2) 0.024(2) 0.031(3) 0.004(2) 0.007(2) 0.007(2)
C01Y 0.024(3) 0.032(3) 0.032(3) 0.008(3) 0.005(3) 0.007(3)
C01Z 0.024(2) 0.026(2) 0.030(3) 0.012(2) 0.009(2) 0.003(2)
C020 0.021(2) 0.025(2) 0.026(2) 0.010(2) 0.0068(19) 0.0037(19)
C021 0.021(2) 0.026(2) 0.029(2) 0.011(2) 0.009(2) 0.004(2)
C022 0.024(3) 0.027(3) 0.026(3) 0.009(2) 0.001(2) 0.009(2)
C023 0.021(3) 0.030(3) 0.034(3) 0.008(3) 0.004(3) -0.004(3)
C024 0.030(3) 0.022(2) 0.029(3) 0.001(2) 0.005(2) 0.006(2)
C025 0.019(2) 0.020(2) 0.026(2) 0.0073(19) 0.0077(19) 0.0059(19)
C026 0.022(2) 0.026(2) 0.029(2) 0.006(2) 0.006(2) 0.007(2)
C027 0.019(2) 0.022(2) 0.026(2) 0.010(2) 0.007(2) 0.0036(19)
C028 0.022(2) 0.020(2) 0.033(3) 0.007(2) 0.009(2) 0.004(2)
C029 0.031(2) 0.022(2) 0.032(3) 0.006(2) 0.005(2) 0.002(2)
C02A 0.028(3) 0.021(3) 0.027(3) 0.005(2) 0.003(3) -0.001(2)
C02B 0.037(4) 0.029(3) 0.031(4) 0.002(3) -0.004(3) -0.002(3)
C02C 0.025(3) 0.027(3) 0.042(4) 0.002(3) 0.008(3) -0.001(3)
C02D 0.021(2) 0.024(2) 0.034(3) 0.012(2) 0.005(2) 0.010(2)
C02E 0.023(3) 0.019(3) 0.031(3) 0.011(2) 0.003(2) 0.007(2)
C02F 0.021(2) 0.024(2) 0.029(2) 0.008(2) 0.006(2) 0.004(2)
C02G 0.026(3) 0.046(4) 0.037(4) 0.021(3) 0.009(3) 0.005(3)
C02H 0.034(3) 0.029(3) 0.036(4) 0.010(3) 0.010(3) 0.020(3)
C02I 0.028(3) 0.030(3) 0.025(3) 0.011(3) 0.007(3) 0.006(3)
C02J 0.028(3) 0.036(3) 0.038(4) 0.004(3) -0.002(3) 0.004(3)
C02K 0.041(3) 0.023(3) 0.037(3) 0.002(3) 0.009(3) 0.008(3)
C02L 0.029(3) 0.027(3) 0.037(3) 0.001(3) 0.002(3) 0.006(3)
C02M 0.027(3) 0.020(3) 0.029(3) -0.003(2) 0.006(2) 0.005(2)
C02N 0.035(4) 0.029(3) 0.026(3) 0.005(3) -0.004(3) -0.002(3)
C02O 0.024(2) 0.023(2) 0.032(3) 0.011(2) 0.003(2) 0.007(2)
C02P 0.033(4) 0.038(4) 0.032(4) 0.014(3) 0.006(3) 0.014(3)
C02Q 0.039(4) 0.034(4) 0.038(4) 0.012(3) 0.003(3) 0.007(3)
C02R 0.032(4) 0.032(4) 0.044(4) 0.002(3) 0.003(3) 0.011(3)
C02S 0.049(4) 0.033(4) 0.036(4) 0.009(3) 0.018(3) 0.010(3)
C02T 0.027(3) 0.029(3) 0.042(4) 0.001(3) 0.006(3) -0.002(3)
C02U 0.031(4) 0.036(4) 0.057(5) 0.020(4) 0.001(3) -0.009(3)
C02V 0.038(4) 0.025(3) 0.040(4) 0.001(3) -0.003(3) 0.000(3)
C02W 0.026(3) 0.036(4) 0.054(5) -0.004(3) 0.001(3) -0.003(3)
C02X 0.037(4) 0.055(4) 0.032(4) 0.018(3) 0.007(3) 0.021(3)
C02Y 0.028(3) 0.027(3) 0.035(3) 0.005(3) 0.004(3) 0.005(3)
C02Z 0.023(3) 0.023(3) 0.035(3) 0.010(2) 0.008(2) 0.006(2)
C030 0.045(4) 0.041(4) 0.040(4) 0.020(3) 0.009(3) 0.004(3)
C031 0.045(4) 0.048(4) 0.034(4) 0.015(3) 0.007(3) 0.019(3)
C033 0.030(3) 0.033(4) 0.041(4) 0.010(3) 0.005(3) -0.005(3)
C035 0.032(3) 0.031(3) 0.039(3) 0.012(3) 0.006(3) 0.013(3)
C037 0.054(5) 0.045(4) 0.067(5) -0.008(4) 0.023(4) 0.009(4)
C038 0.023(3) 0.033(4) 0.052(4) 0.013(3) 0.011(3) 0.005(3)
C03A 0.066(5) 0.056(5) 0.066(5) -0.018(4) 0.004(4) 0.024(4)
C03C 0.036(4) 0.039(4) 0.048(4) -0.001(3) 0.008(3) -0.001(3)
C03I 0.068(5) 0.040(4) 0.080(5) 0.018(4) 0.038(4) 0.020(4)
C03J 0.049(4) 0.052(4) 0.080(5) 0.015(4) 0.018(4) 0.030(4)
C03R 0.089(6) 0.078(5) 0.063(5) 0.021(5) 0.014(5) 0.054(5)
C03X 0.062(5) 0.052(5) 0.088(6) -0.008(5) 0.012(5) 0.022(4)

loop_
_atom_type_symbol
_atom_type_description
_atom_type_scat_dispersion_real
_atom_type_scat_dispersion_imag
_atom_type_scat_source
C C 0.0033 0.0016 'International Tables Vol C Tables 4.2.6.8 and 6.1.1.4'
Cl Cl 0.1484 0.1585 'International Tables Vol C Tables 4.2.6.8 and 6.1.1.4'
H H 0.0000 0.0000 'International Tables Vol C Tables 4.2.6.8 and 6.1.1.4'
N N 0.0061 0.0033 'International Tables Vol C Tables 4.2.6.8 and 6.1.1.4'
O O 0.0106 0.0060 'International Tables Vol C Tables 4.2.6.8 and 6.1.1.4'
Yb Yb -0.3850 5.5486 'International Tables Vol C Tables 4.2.6.8 and 6.1.1.4'

loop_
_geom_angle_atom_site_label_1
_geom_angle_atom_site_label_2
_geom_angle_atom_site_label_3
_geom_angle
_geom_angle_site_symmetry_1
_geom_angle_site_symmetry_3
_geom_angle_publ_flag
Cl2 Yb2 Cl1 74.97(4) . . ?
Cl3 Yb2 Cl2 75.91(4) . . ?
Cl3 Yb2 Cl1 74.02(4) . . ?
O4 Yb2 Cl2 91.61(12) . . ?
O4 Yb2 Cl1 82.30(12) . . ?
O4 Yb2 Cl3 155.35(12) . . ?
O4 Yb2 O5 102.14(16) . . ?
O4 Yb2 O6 104.35(17) . . ?
O5 Yb2 Cl2 85.96(12) . . ?
O5 Yb2 Cl1 160.59(12) . . ?
O5 Yb2 Cl3 98.14(12) . . ?
O5 Yb2 O6 100.12(16) . . ?
O6 Yb2 Cl2 161.14(12) . . ?
O6 Yb2 Cl1 96.97(12) . . ?
O6 Yb2 Cl3 85.52(12) . . ?
Cl2 Yb1 Cl1 76.11(4) . . ?
Cl2 Yb1 Cl3 75.06(4) . . ?
Cl1 Yb1 Cl3 73.87(4) . . ?
O2 Yb1 Cl2 85.94(12) . . ?
O2 Yb1 Cl1 98.60(12) . . ?
O2 Yb1 Cl3 160.70(12) . . ?
O2 Yb1 O3 104.30(16) . . ?
O2 Yb1 O1 101.90(16) . . ?
O3 Yb1 Cl2 157.42(12) . . ?
O3 Yb1 Cl1 82.41(12) . . ?
O3 Yb1 Cl3 92.46(12) . . ?
O3 Yb1 O1 100.68(16) . . ?
O1 Yb1 Cl2 96.68(12) . . ?
O1 Yb1 Cl1 157.73(12) . . ?
O1 Yb1 Cl3 83.94(12) . . ?
Yb1 Cl2 Yb2 91.53(4) . . ?
Yb1 Cl1 Yb2 89.71(4) . . ?
Yb2 Cl3 Yb1 90.76(4) . . ?
C00Z O2 Yb1 160.4(4) . . ?
C013 O3 Yb1 163.0(4) . . ?
C019 O4 Yb2 166.3(4) . . ?
C00P O5 Yb2 164.3(4) . . ?
C00K O1 Yb1 159.8(4) . . ?
C025 O6 Yb2 164.6(4) . . ?
C2 N2 C00L 126.7(5) . . ?
C2 N2 C00Y 108.7(5) . . ?
C00Y N2 C00L 124.6(5) . . ?
C00O N4 C00R 125.4(5) . . ?
C3 N4 C00O 108.3(5) . . ?
C3 N4 C00R 126.2(5) . . ?
C2 N1 C00W 126.9(5) . . ?
C2 N1 C01T 108.2(5) . . ?
C01T N1 C00W 124.2(5) . . ?
C3 N3 C01E 125.6(5) . . ?
C3 N3 C01V 108.2(5) . . ?
C01V N3 C01E 125.5(5) . . ?
C1 N5 C020 125.1(5) . . ?
C1 N5 C021 107.9(5) . . ?
C021 N5 C020 127.0(5) . . ?
C1 N6 C01R 125.5(5) . . ?
C1 N6 C01Z 108.1(5) . . ?
C01Z N6 C01R 125.0(6) . . ?
C00P C00J C00L 118.4(5) . . ?
C014 C00J C00L 118.5(6) . . ?
C014 C00J C00P 122.7(6) . . ?
O1 C00K C00U 118.9(5) . . ?
O1 C00K C018 124.0(5) . . ?
C018 C00K C00U 117.0(6) . . ?
N2 C00L H00A 110.2 . . ?
N2 C00L H00B 110.2 . . ?
C00J C00L N2 107.5(5) . . ?
C00J C00L H00A 110.2 . . ?
C00J C00L H00B 110.2 . . ?
H00A C00L H00B 108.5 . . ?
C00N C00M H00M 119.7 . . ?
C00N C00M C00T 120.6(6) . . ?
C00T C00M H00M 119.7 . . ?
C00M C00N C00R 119.0(6) . . ?
C00M C00N C00Z 121.2(6) . . ?
C00Z C00N C00R 119.6(5) . . ?
N4 C00O H00O 126.6 . . ?
C01V C00O N4 106.9(6) . . ?
C01V C00O H00O 126.6 . . ?
O5 C00P C00J 119.9(5) . . ?
O5 C00P C00V 123.9(6) . . ?
C00J C00P C00V 116.0(5) . . ?
N2 C2 N1 108.9(5) . . ?
N2 C2 H2 125.5 . . ?
N1 C2 H2 125.5 . . ?
N4 C00R C00N 110.9(5) . . ?
N4 C00R H00C 109.5 . . ?
N4 C00R H00D 109.5 . . ?
C00N C00R H00C 109.5 . . ?
C00N C00R H00D 109.5 . . ?
H00C C00R H00D 108.0 . . ?
C014 C00S C01U 122.9(6) . . ?
C01G C00S C014 116.5(6) . . ?
C01G C00S C01U 120.6(6) . . ?
C00M C00T C01J 119.9(6) . . ?
C010 C00T C00M 116.9(6) . . ?
C010 C00T C01J 123.2(6) . . ?
C00K C00U C00W 120.5(6) . . ?
C012 C00U C00K 121.9(6) . . ?
C012 C00U C00W 117.4(6) . . ?
C00P C00V C02E 121.2(5) . . ?
C01G C00V C00P 117.8(6) . . ?
C01G C00V C02E 120.9(5) . . ?
N1 C00W C00U 113.4(5) . . ?
N1 C00W H00E 108.9 . . ?
N1 C00W H00F 108.9 . . ?
C00U C00W H00E 108.9 . . ?
C00U C00W H00F 108.9 . . ?
H00E C00W H00F 107.7 . . ?
N4 C3 N3 110.0(5) . . ?
N4 C3 H3 125.0 . . ?
N3 C3 H3 125.0 . . ?
N2 C00Y H00Y 126.6 . . ?
C01T C00Y N2 106.9(5) . . ?
C01T C00Y H00Y 126.6 . . ?
O2 C00Z C00N 118.2(5) . . ?
O2 C00Z C011 124.3(6) . . ?
C011 C00Z C00N 117.5(5) . . ?
C00T C010 H010 117.7 . . ?
C00T C010 C011 124.6(6) . . ?
C011 C010 H010 117.7 . . ?
C00Z C011 C01Q 121.5(5) . . ?
C010 C011 C00Z 117.9(6) . . ?
C010 C011 C01Q 120.6(5) . . ?
C00U C012 H012 118.8 . . ?
C00U C012 C01P 122.4(6) . . ?
C01P C012 H012 118.8 . . ?
O3 C013 C01L 123.8(6) . . ?
O3 C013 C027 118.5(5) . . ?
C01L C013 C027 117.7(6) . . ?
C00J C014 C00S 120.9(6) . . ?
C00J C014 H014 119.6 . . ?
C00S C014 H014 119.6 . . ?
C019 C015 C01I 121.5(6) . . ?
C029 C015 C019 118.6(6) . . ?
C029 C015 C01I 119.9(6) . . ?
H01A C017 H01B 109.5 . . ?
H01A C017 H01C 109.5 . . ?
H01B C017 H01C 109.5 . . ?
C01O C017 H01A 109.5 . . ?
C01O C017 H01B 109.5 . . ?
C01O C017 H01C 109.5 . . ?
C00K C018 C02M 122.0(5) . . ?
C01S C018 C00K 118.6(6) . . ?
C01S C018 C02M 119.4(6) . . ?
O4 C019 C015 123.5(6) . . ?
O4 C019 C01B 119.9(6) . . ?
C01B C019 C015 116.6(6) . . ?
C019 C01B C01E 120.5(6) . . ?
C019 C01B C01X 121.7(6) . . ?
C01X C01B C01E 117.8(6) . . ?
H01D C01C H01E 109.5 . . ?
H01D C01C H01F 109.5 . . ?
H01E C01C H01F 109.5 . . ?
C022 C01C H01D 109.5 . . ?
C022 C01C H01E 109.5 . . ?
C022 C01C H01F 109.5 . . ?
H01G C01D H01H 109.5 . . ?
H01G C01D H01I 109.5 . . ?
H01H C01D H01I 109.5 . . ?
C01Q C01D H01G 109.5 . . ?
C01Q C01D H01H 109.5 . . ?
C01Q C01D H01I 109.5 . . ?
N3 C01E C01B 111.8(5) . . ?
N3 C01E H01J 109.3 . . ?
N3 C01E H01K 109.3 . . ?
C01B C01E H01J 109.3 . . ?
C01B C01E H01K 109.3 . . ?
H01J C01E H01K 107.9 . . ?
C01M C01F C01O 120.6(6) . . ?
C01M C01F C025 117.7(6) . . ?
C025 C01F C01O 121.5(6) . . ?
C00S C01G C00V 125.1(6) . . ?
C00S C01G H01L 117.4 . . ?
C00V C01G H01L 117.4 . . ?
H01M C01H H01N 109.5 . . ?
H01M C01H H01O 109.5 . . ?
H01N C01H H01O 109.5 . . ?
C01J C01H H01M 109.5 . . ?
C01J C01H H01N 109.5 . . ?
C01J C01H H01O 109.5 . . ?
C02J C01I C015 110.1(6) . . ?
C02T C01I C015 109.8(6) . . ?
C02T C01I C02J 111.4(6) . . ?
C02T C01I C02W 107.3(6) . . ?
C02W C01I C015 112.0(6) . . ?
C02W C01I C02J 106.1(6) . . ?
C00T C01J C01H 112.2(6) . . ?
C00T C01J C02Q 108.9(5) . . ?
C00T C01J C02S 108.9(5) . . ?
C01H C01J C02Q 108.1(5) . . ?
C01H C01J C02S 108.6(6) . . ?
C02S C01J C02Q 110.1(6) . . ?
N5 C1 H1 125.7 . . ?
N6 C1 N5 108.6(5) . . ?
N6 C1 H1 125.7 . . ?
C013 C01L C022 122.2(5) . . ?
C02O C01L C013 117.6(6) . . ?
C02O C01L C022 120.0(5) . . ?
C01F C01M H01P 117.9 . . ?
C028 C01M C01F 124.2(6) . . ?
C028 C01M H01P 117.9 . . ?
C025 C01N C020 120.1(5) . . ?
C026 C01N C020 117.7(6) . . ?
C026 C01N C025 121.6(6) . . ?
C017 C01O C02G 105.3(6) . . ?
C01F C01O C017 110.9(6) . . ?
C01F C01O C02G 112.9(5) . . ?
C01W C01O C017 109.3(6) . . ?
C01W C01O C01F 110.6(6) . . ?
C01W C01O C02G 107.6(5) . . ?
C012 C01P C02A 120.4(6) . . ?
C01S C01P C012 115.7(6) . . ?
C01S C01P C02A 123.8(6) . . ?
C011 C01Q C01D 111.8(5) . . ?
C011 C01Q C023 109.2(5) . . ?
C011 C01Q C02N 112.4(5) . . ?
C01D C01Q C023 111.8(6) . . ?
C01D C01Q C02N 105.2(6) . . ?
C023 C01Q C02N 106.2(5) . . ?
N6 C01R H01Q 108.8 . . ?
N6 C01R H01R 108.8 . . ?
N6 C01R C027 114.0(5) . . ?
H01Q C01R H01R 107.7 . . ?
C027 C01R H01Q 108.8 . . ?
C027 C01R H01R 108.8 . . ?
C018 C01S H01S 118.0 . . ?
C01P C01S C018 124.1(6) . . ?
C01P C01S H01S 118.0 . . ?
N1 C01T H01T 126.3 . . ?
C00Y C01T N1 107.3(5) . . ?
C00Y C01T H01T 126.3 . . ?
C00S C01U C02X 110.2(5) . . ?
C00S C01U C030 109.3(5) . . ?
C030 C01U C02X 108.9(6) . . ?
C031 C01U C00S 113.5(6) . . ?
C031 C01U C02X 107.4(6) . . ?
C031 C01U C030 107.5(6) . . ?
N3 C01V H01V 126.7 . . ?
C00O C01V N3 106.6(6) . . ?
C00O C01V H01V 126.7 . . ?
C01O C01W H01U 109.5 . . ?
C01O C01W H01W 109.5 . . ?
C01O C01W H01X 109.5 . . ?
H01U C01W H01W 109.5 . . ?
H01U C01W H01X 109.5 . . ?
H01W C01W H01X 109.5 . . ?
C01B C01X H01Y 119.2 . . ?
C024 C01X C01B 121.7(6) . . ?
C024 C01X H01Y 119.2 . . ?
H01Z C01Y H 109.5 . . ?
H01Z C01Y HA 109.5 . . ?
H C01Y HA 109.5 . . ?
C02E C01Y H01Z 109.5 . . ?
C02E C01Y H 109.5 . . ?
C02E C01Y HA 109.5 . . ?
N6 C01Z H01 125.9 . . ?
C021 C01Z N6 108.2(6) . . ?
C021 C01Z H01 125.9 . . ?
N5 C020 C01N 109.0(5) . . ?
N5 C020 H02A 109.9 . . ?
N5 C020 H02B 109.9 . . ?
C01N C020 H02A 109.9 . . ?
C01N C020 H02B 109.9 . . ?
H02A C020 H02B 108.3 . . ?
N5 C021 H021 126.4 . . ?
C01Z C021 N5 107.2(6) . . ?
C01Z C021 H021 126.4 . . ?
C01C C022 C01L 110.8(5) . . ?
C01C C022 C02I 109.9(5) . . ?
C01L C022 C02I 109.1(5) . . ?
C02P C022 C01C 106.7(6) . . ?
C02P C022 C01L 113.0(5) . . ?
C02P C022 C02I 107.4(5) . . ?
C01Q C023 H02C 109.5 . . ?
C01Q C023 H02D 109.5 . . ?
C01Q C023 H02E 109.5 . . ?
H02C C023 H02D 109.5 . . ?
H02C C023 H02E 109.5 . . ?
H02D C023 H02E 109.5 . . ?
C01X C024 C029 116.1(6) . . ?
C01X C024 C02K 123.2(6) . . ?
C029 C024 C02K 120.6(6) . . ?
O6 C025 C01F 123.7(5) . . ?
O6 C025 C01N 118.3(5) . . ?
C01F C025 C01N 118.0(5) . . ?
C01N C026 H026 119.7 . . ?
C01N C026 C028 120.6(6) . . ?
C028 C026 H026 119.7 . . ?
C013 C027 C01R 120.4(5) . . ?
C02F C027 C013 121.6(6) . . ?
C02F C027 C01R 117.9(6) . . ?
C01M C028 C026 117.0(6) . . ?
C01M C028 C02Z 124.7(6) . . ?
C026 C028 C02Z 118.3(6) . . ?
C015 C029 C024 124.7(6) . . ?
C015 C029 H029 117.6 . . ?
C024 C029 H029 117.6 . . ?
C01P C02A C033 108.6(5) . . ?
C02B C02A C01P 109.4(5) . . ?
C02B C02A C02V 109.8(6) . . ?
C02B C02A C033 108.9(6) . . ?
C02V C02A C01P 112.2(6) . . ?
C02V C02A C033 107.7(6) . . ?
C02A C02B H02F 109.5 . . ?
C02A C02B H02G 109.5 . . ?
C02A C02B H02H 109.5 . . ?
H02F C02B H02G 109.5 . . ?
H02F C02B H02H 109.5 . . ?
H02G C02B H02H 109.5 . . ?
H02I C02C H02J 109.5 . . ?
H02I C02C H02K 109.5 . . ?
H02J C02C H02K 109.5 . . ?
C02M C02C H02I 109.5 . . ?
C02M C02C H02J 109.5 . . ?
C02M C02C H02K 109.5 . . ?
C02F C02D C02O 116.6(6) . . ?
C02F C02D C035 120.7(6) . . ?
C02O C02D C035 122.6(6) . . ?
C00V C02E C01Y 107.6(5) . . ?
C00V C02E C02H 112.6(5) . . ?
C01Y C02E C02H 106.2(5) . . ?
C02L C02E C00V 113.0(5) . . ?
C02L C02E C01Y 110.1(5) . . ?
C02L C02E C02H 107.1(5) . . ?
C027 C02F C02D 121.4(6) . . ?
C027 C02F H02L 119.3 . . ?
C02D C02F H02L 119.3 . . ?
C01O C02G H02M 109.5 . . ?
C01O C02G H02N 109.5 . . ?
C01O C02G H02O 109.5 . . ?
H02M C02G H02N 109.5 . . ?
H02M C02G H02O 109.5 . . ?
H02N C02G H02O 109.5 . . ?
C02E C02H H02P 109.5 . . ?
C02E C02H H02Q 109.5 . . ?
C02E C02H H02R 109.5 . . ?
H02P C02H H02Q 109.5 . . ?
H02P C02H H02R 109.5 . . ?
H02Q C02H H02R 109.5 . . ?
C022 C02I H02S 109.5 . . ?
C022 C02I H02T 109.5 . . ?
C022 C02I H02U 109.5 . . ?
H02S C02I H02T 109.5 . . ?
H02S C02I H02U 109.5 . . ?
H02T C02I H02U 109.5 . . ?
C01I C02J H02V 109.5 . . ?
C01I C02J H02W 109.5 . . ?
C01I C02J H02X 109.5 . . ?
H02V C02J H02W 109.5 . . ?
H02V C02J H02X 109.5 . . ?
H02W C02J H02X 109.5 . . ?
C037 C02K C024 111.6(6) . . ?
C03A C02K C024 109.7(6) . . ?
C03A C02K C037 106.1(7) . . ?
C03I C02K C024 110.0(6) . . ?
C03I C02K C037 107.5(7) . . ?
C03I C02K C03A 111.9(7) . . ?
C02E C02L H02Y 109.5 . . ?
C02E C02L HB 109.5 . . ?
C02E C02L HC 109.5 . . ?
H02Y C02L HB 109.5 . . ?
H02Y C02L HC 109.5 . . ?
HB C02L HC 109.5 . . ?
C018 C02M C02C 108.0(5) . . ?
C02R C02M C018 112.8(5) . . ?
C02R C02M C02C 106.1(6) . . ?
C02Y C02M C018 111.1(5) . . ?
C02Y C02M C02C 111.5(5) . . ?
C02Y C02M C02R 107.2(6) . . ?
C01Q C02N H02Z 109.5 . . ?
C01Q C02N HD 109.5 . . ?
C01Q C02N HE 109.5 . . ?
H02Z C02N HD 109.5 . . ?
H02Z C02N HE 109.5 . . ?
HD C02N HE 109.5 . . ?
C01L C02O C02D 124.4(6) . . ?
C01L C02O H02 117.8 . . ?
C02D C02O H02 117.8 . . ?
C022 C02P H4 109.5 . . ?
C022 C02P HF 109.5 . . ?
C022 C02P HG 109.5 . . ?
H4 C02P HF 109.5 . . ?
H4 C02P HG 109.5 . . ?
HF C02P HG 109.5 . . ?
C01J C02Q H5 109.5 . . ?
C01J C02Q HH 109.5 . . ?
C01J C02Q HI 109.5 . . ?
H5 C02Q HH 109.5 . . ?
H5 C02Q HI 109.5 . . ?
HH C02Q HI 109.5 . . ?
C02M C02R H6 109.5 . . ?
C02M C02R HJ 109.5 . . ?
C02M C02R HK 109.5 . . ?
H6 C02R HJ 109.5 . . ?
H6 C02R HK 109.5 . . ?
HJ C02R HK 109.5 . . ?
C01J C02S H7 109.5 . . ?
C01J C02S HL 109.5 . . ?
C01J C02S HM 109.5 . . ?
H7 C02S HL 109.5 . . ?
H7 C02S HM 109.5 . . ?
HL C02S HM 109.5 . . ?
C01I C02T H8 109.5 . . ?
C01I C02T HN 109.5 . . ?
C01I C02T HO 109.5 . . ?
H8 C02T HN 109.5 . . ?
H8 C02T HO 109.5 . . ?
HN C02T HO 109.5 . . ?
H9 C02U HP 109.5 . . ?
H9 C02U HQ 109.5 . . ?
HP C02U HQ 109.5 . . ?
C02Z C02U H9 109.5 . . ?
C02Z C02U HP 109.5 . . ?
C02Z C02U HQ 109.5 . . ?
C02A C02V H10 109.5 . . ?
C02A C02V HR 109.5 . . ?
C02A C02V HS 109.5 . . ?
H10 C02V HR 109.5 . . ?
H10 C02V HS 109.5 . . ?
HR C02V HS 109.5 . . ?
C01I C02W H11 109.5 . . ?
C01I C02W HT 109.5 . . ?
C01I C02W HU 109.5 . . ?
H11 C02W HT 109.5 . . ?
H11 C02W HU 109.5 . . ?
HT C02W HU 109.5 . . ?
C01U C02X H12 109.5 . . ?
C01U C02X HV 109.5 . . ?
C01U C02X HW 109.5 . . ?
H12 C02X HV 109.5 . . ?
H12 C02X HW 109.5 . . ?
HV C02X HW 109.5 . . ?
C02M C02Y H13 109.5 . . ?
C02M C02Y HX 109.5 . . ?
C02M C02Y HY 109.5 . . ?
H13 C02Y HX 109.5 . . ?
H13 C02Y HY 109.5 . . ?
HX C02Y HY 109.5 . . ?
C028 C02Z C02U 111.6(6) . . ?
C028 C02Z C03C 109.6(6) . . ?
C038 C02Z C028 111.4(5) . . ?
C038 C02Z C02U 107.2(6) . . ?
C038 C02Z C03C 108.5(6) . . ?
C03C C02Z C02U 108.4(6) . . ?
C01U C030 H03A 109.5 . . ?
C01U C030 H03B 109.5 . . ?
C01U C030 H03C 109.5 . . ?
H03A C030 H03B 109.5 . . ?
H03A C030 H03C 109.5 . . ?
H03B C030 H03C 109.5 . . ?
C01U C031 H03D 109.5 . . ?
C01U C031 H03E 109.5 . . ?
C01U C031 H03F 109.5 . . ?
H03D C031 H03E 109.5 . . ?
H03D C031 H03F 109.5 . . ?
H03E C031 H03F 109.5 . . ?
C02A C033 H03G 109.5 . . ?
C02A C033 H03H 109.5 . . ?
C02A C033 H03I 109.5 . . ?
H03G C033 H03H 109.5 . . ?
H03G C033 H03I 109.5 . . ?
H03H C033 H03I 109.5 . . ?
C02D C035 C03X 107.2(6) . . ?
C03J C035 C02D 111.4(6) . . ?
C03J C035 C03R 108.5(7) . . ?
C03J C035 C03X 110.7(7) . . ?
C03R C035 C02D 113.6(6) . . ?
C03R C035 C03X 105.3(7) . . ?
C02K C037 H03J 109.5 . . ?
C02K C037 H03K 109.5 . . ?
C02K C037 H03L 109.5 . . ?
H03J C037 H03K 109.5 . . ?
H03J C037 H03L 109.5 . . ?
H03K C037 H03L 109.5 . . ?
C02Z C038 H03M 109.5 . . ?
C02Z C038 H03N 109.5 . . ?
C02Z C038 H03O 109.5 . . ?
H03M C038 H03N 109.5 . . ?
H03M C038 H03O 109.5 . . ?
H03N C038 H03O 109.5 . . ?
C02K C03A H03P 109.5 . . ?
C02K C03A H03Q 109.5 . . ?
C02K C03A H03R 109.5 . . ?
H03P C03A H03Q 109.5 . . ?
H03P C03A H03R 109.5 . . ?
H03Q C03A H03R 109.5 . . ?
C02Z C03C H03S 109.5 . . ?
C02Z C03C H03T 109.5 . . ?
C02Z C03C H03U 109.5 . . ?
H03S C03C H03T 109.5 . . ?
H03S C03C H03U 109.5 . . ?
H03T C03C H03U 109.5 . . ?
C02K C03I H03V 109.5 . . ?
C02K C03I H03W 109.5 . . ?
C02K C03I H03X 109.5 . . ?
H03V C03I H03W 109.5 . . ?
H03V C03I H03X 109.5 . . ?
H03W C03I H03X 109.5 . . ?
C035 C03J H03Y 109.5 . . ?
C035 C03J HZ 109.5 . . ?
C035 C03J H14 109.5 . . ?
H03Y C03J HZ 109.5 . . ?
H03Y C03J H14 109.5 . . ?
HZ C03J H14 109.5 . . ?
C035 C03R H03Z 109.5 . . ?
C035 C03R H15 109.5 . . ?
C035 C03R H16 109.5 . . ?
H03Z C03R H15 109.5 . . ?
H03Z C03R H16 109.5 . . ?
H15 C03R H16 109.5 . . ?
C035 C03X H03 109.5 . . ?
C035 C03X H17 109.5 . . ?
C035 C03X H18 109.5 . . ?
H03 C03X H17 109.5 . . ?
H03 C03X H18 109.5 . . ?
H17 C03X H18 109.5 . . ?

loop_
_geom_bond_atom_site_label_1
_geom_bond_atom_site_label_2
_geom_bond_distance
_geom_bond_site_symmetry_2
_geom_bond_publ_flag
Yb2 Cl2 2.7521(14) . ?
Yb2 Cl1 2.8163(14) . ?
Yb2 Cl3 2.7295(15) . ?
Yb2 O4 2.093(4) . ?
Yb2 O5 2.103(4) . ?
Yb2 O6 2.109(4) . ?
Yb1 Cl2 2.7376(14) . ?
Yb1 Cl1 2.7600(15) . ?
Yb1 Cl3 2.7964(15) . ?
Yb1 O2 2.097(4) . ?
Yb1 O3 2.110(4) . ?
Yb1 O1 2.125(4) . ?
O2 C00Z 1.351(7) . ?
O3 C013 1.347(7) . ?
O4 C019 1.340(8) . ?
O5 C00P 1.320(7) . ?
O1 C00K 1.348(7) . ?
O6 C025 1.342(7) . ?
N2 C00L 1.510(8) . ?
N2 C2 1.321(8) . ?
N2 C00Y 1.383(7) . ?
N4 C00O 1.382(8) . ?
N4 C00R 1.471(8) . ?
N4 C3 1.311(8) . ?
N1 C2 1.334(8) . ?
N1 C00W 1.471(8) . ?
N1 C01T 1.379(7) . ?
N3 C3 1.320(8) . ?
N3 C01E 1.476(8) . ?
N3 C01V 1.382(8) . ?
N5 C1 1.341(8) . ?
N5 C020 1.491(8) . ?
N5 C021 1.372(8) . ?
N6 C1 1.326(8) . ?
N6 C01R 1.459(8) . ?
N6 C01Z 1.365(8) . ?
C00J C00L 1.500(8) . ?
C00J C00P 1.421(9) . ?
C00J C014 1.382(8) . ?
C00K C00U 1.415(8) . ?
C00K C018 1.414(8) . ?
C00L H00A 0.9900 . ?
C00L H00B 0.9900 . ?
C00M H00M 0.9500 . ?
C00M C00N 1.398(8) . ?
C00M C00T 1.408(9) . ?
C00N C00R 1.494(9) . ?
C00N C00Z 1.427(9) . ?
C00O H00O 0.9500 . ?
C00O C01V 1.359(9) . ?
C00P C00V 1.434(8) . ?
C2 H2 0.9500 . ?
C00R H00C 0.9900 . ?
C00R H00D 0.9900 . ?
C00S C014 1.397(8) . ?
C00S C01G 1.376(9) . ?
C00S C01U 1.528(8) . ?
C00T C010 1.377(9) . ?
C00T C01J 1.522(9) . ?
C00U C00W 1.512(9) . ?
C00U C012 1.363(9) . ?
C00V C01G 1.402(9) . ?
C00V C02E 1.534(9) . ?
C00W H00E 0.9900 . ?
C00W H00F 0.9900 . ?
C3 H3 0.9500 . ?
C00Y H00Y 0.9500 . ?
C00Y C01T 1.348(9) . ?
C00Z C011 1.417(8) . ?
C010 H010 0.9500 . ?
C010 C011 1.405(8) . ?
C011 C01Q 1.514(9) . ?
C012 H012 0.9500 . ?
C012 C01P 1.400(9) . ?
C013 C01L 1.411(8) . ?
C013 C027 1.414(9) . ?
C014 H014 0.9500 . ?
C015 C019 1.422(9) . ?
C015 C01I 1.556(9) . ?
C015 C029 1.381(9) . ?
C017 H01A 0.9800 . ?
C017 H01B 0.9800 . ?
C017 H01C 0.9800 . ?
C017 C01O 1.541(10) . ?
C018 C01S 1.405(8) . ?
C018 C02M 1.552(9) . ?
C019 C01B 1.403(9) . ?
C01B C01E 1.509(8) . ?
C01B C01X 1.405(9) . ?
C01C H01D 0.9800 . ?
C01C H01E 0.9800 . ?
C01C H01F 0.9800 . ?
C01C C022 1.532(9) . ?
C01D H01G 0.9800 . ?
C01D H01H 0.9800 . ?
C01D H01I 0.9800 . ?
C01D C01Q 1.518(9) . ?
C01E H01J 0.9900 . ?
C01E H01K 0.9900 . ?
C01F C01M 1.398(9) . ?
C01F C01O 1.535(9) . ?
C01F C025 1.410(8) . ?
C01G H01L 0.9500 . ?
C01H H01M 0.9800 . ?
C01H H01N 0.9800 . ?
C01H H01O 0.9800 . ?
C01H C01J 1.524(9) . ?
C01I C02J 1.531(10) . ?
C01I C02T 1.515(10) . ?
C01I C02W 1.529(9) . ?
C01J C02Q 1.539(9) . ?
C01J C02S 1.527(9) . ?
C1 H1 0.9500 . ?
C01L C022 1.548(9) . ?
C01L C02O 1.388(8) . ?
C01M H01P 0.9500 . ?
C01M C028 1.384(9) . ?
C01N C020 1.512(8) . ?
C01N C025 1.414(9) . ?
C01N C026 1.386(9) . ?
C01O C01W 1.525(9) . ?
C01O C02G 1.541(9) . ?
C01P C01S 1.383(9) . ?
C01P C02A 1.536(9) . ?
C01Q C023 1.543(9) . ?
C01Q C02N 1.549(9) . ?
C01R H01Q 0.9900 . ?
C01R H01R 0.9900 . ?
C01R C027 1.517(8) . ?
C01S H01S 0.9500 . ?
C01T H01T 0.9500 . ?
C01U C02X 1.541(9) . ?
C01U C030 1.532(9) . ?
C01U C031 1.524(10) . ?
C01V H01V 0.9500 . ?
C01W H01U 0.9800 . ?
C01W H01W 0.9800 . ?
C01W H01X 0.9800 . ?
C01X H01Y 0.9500 . ?
C01X C024 1.362(9) . ?
C01Y H01Z 0.9800 . ?
C01Y H 0.9800 . ?
C01Y HA 0.9800 . ?
C01Y C02E 1.538(9) . ?
C01Z H01 0.9500 . ?
C01Z C021 1.334(9) . ?
C020 H02A 0.9900 . ?
C020 H02B 0.9900 . ?
C021 H021 0.9500 . ?
C022 C02I 1.567(9) . ?
C022 C02P 1.516(9) . ?
C023 H02C 0.9800 . ?
C023 H02D 0.9800 . ?
C023 H02E 0.9800 . ?
C024 C029 1.394(9) . ?
C024 C02K 1.540(9) . ?
C026 H026 0.9500 . ?
C026 C028 1.391(9) . ?
C027 C02F 1.376(8) . ?
C028 C02Z 1.525(9) . ?
C029 H029 0.9500 . ?
C02A C02B 1.524(9) . ?
C02A C02V 1.526(9) . ?
C02A C033 1.547(9) . ?
C02B H02F 0.9800 . ?
C02B H02G 0.9800 . ?
C02B H02H 0.9800 . ?
C02C H02I 0.9800 . ?
C02C H02J 0.9800 . ?
C02C H02K 0.9800 . ?
C02C C02M 1.558(9) . ?
C02D C02F 1.376(9) . ?
C02D C02O 1.397(9) . ?
C02D C035 1.533(9) . ?
C02E C02H 1.547(8) . ?
C02E C02L 1.522(9) . ?
C02F H02L 0.9500 . ?
C02G H02M 0.9800 . ?
C02G H02N 0.9800 . ?
C02G H02O 0.9800 . ?
C02H H02P 0.9800 . ?
C02H H02Q 0.9800 . ?
C02H H02R 0.9800 . ?
C02I H02S 0.9800 . ?
C02I H02T 0.9800 . ?
C02I H02U 0.9800 . ?
C02J H02V 0.9800 . ?
C02J H02W 0.9800 . ?
C02J H02X 0.9800 . ?
C02K C037 1.537(11) . ?
C02K C03A 1.516(11) . ?
C02K C03I 1.486(11) . ?
C02L H02Y 0.9800 . ?
C02L HB 0.9800 . ?
C02L HC 0.9800 . ?
C02M C02R 1.548(9) . ?
C02M C02Y 1.518(9) . ?
C02N H02Z 0.9800 . ?
C02N HD 0.9800 . ?
C02N HE 0.9800 . ?
C02O H02 0.9500 . ?
C02P H4 0.9800 . ?
C02P HF 0.9800 . ?
C02P HG 0.9800 . ?
C02Q H5 0.9800 . ?
C02Q HH 0.9800 . ?
C02Q HI 0.9800 . ?
C02R H6 0.9800 . ?
C02R HJ 0.9800 . ?
C02R HK 0.9800 . ?
C02S H7 0.9800 . ?
C02S HL 0.9800 . ?
C02S HM 0.9800 . ?
C02T H8 0.9800 . ?
C02T HN 0.9800 . ?
C02T HO 0.9800 . ?
C02U H9 0.9800 . ?
C02U HP 0.9800 . ?
C02U HQ 0.9800 . ?
C02U C02Z 1.541(9) . ?
C02V H10 0.9800 . ?
C02V HR 0.9800 . ?
C02V HS 0.9800 . ?
C02W H11 0.9800 . ?
C02W HT 0.9800 . ?
C02W HU 0.9800 . ?
C02X H12 0.9800 . ?
C02X HV 0.9800 . ?
C02X HW 0.9800 . ?
C02Y H13 0.9800 . ?
C02Y HX 0.9800 . ?
C02Y HY 0.9800 . ?
C02Z C038 1.519(9) . ?
C02Z C03C 1.530(10) . ?
C030 H03A 0.9800 . ?
C030 H03B 0.9800 . ?
C030 H03C 0.9800 . ?
C031 H03D 0.9800 . ?
C031 H03E 0.9800 . ?
C031 H03F 0.9800 . ?
C033 H03G 0.9800 . ?
C033 H03H 0.9800 . ?
C033 H03I 0.9800 . ?
C035 C03J 1.484(11) . ?
C035 C03R 1.512(11) . ?
C035 C03X 1.533(11) . ?
C037 H03J 0.9800 . ?
C037 H03K 0.9800 . ?
C037 H03L 0.9800 . ?
C038 H03M 0.9800 . ?
C038 H03N 0.9800 . ?
C038 H03O 0.9800 . ?
C03A H03P 0.9800 . ?
C03A H03Q 0.9800 . ?
C03A H03R 0.9800 . ?
C03C H03S 0.9800 . ?
C03C H03T 0.9800 . ?
C03C H03U 0.9800 . ?
C03I H03V 0.9800 . ?
C03I H03W 0.9800 . ?
C03I H03X 0.9800 . ?
C03J H03Y 0.9800 . ?
C03J HZ 0.9800 . ?
C03J H14 0.9800 . ?
C03R H03Z 0.9800 . ?
C03R H15 0.9800 . ?
C03R H16 0.9800 . ?
C03X H03 0.9800 . ?
C03X H17 0.9800 . ?
C03X H18 0.9800 . ?

loop_
_geom_torsion_atom_site_label_1
_geom_torsion_atom_site_label_2
_geom_torsion_atom_site_label_3
_geom_torsion_atom_site_label_4
_geom_torsion
_geom_torsion_site_symmetry_1
_geom_torsion_site_symmetry_2
_geom_torsion_site_symmetry_3
_geom_torsion_site_symmetry_4
_geom_torsion_publ_flag
Yb2 O4 C019 C015 -105.3(16) . . . . ?
Yb2 O4 C019 C01B 76.2(18) . . . . ?
Yb2 O5 C00P C00J 67.6(17) . . . . ?
Yb2 O5 C00P C00V -118.7(14) . . . . ?
Yb2 O6 C025 C01F -114.6(14) . . . . ?
Yb2 O6 C025 C01N 64.5(17) . . . . ?
Yb1 O2 C00Z C00N 69.8(13) . . . . ?
Yb1 O2 C00Z C011 -110.6(11) . . . . ?
Yb1 O3 C013 C01L -108.9(13) . . . . ?
Yb1 O3 C013 C027 71.2(15) . . . . ?
Yb1 O1 C00K C00U 62.8(13) . . . . ?
Yb1 O1 C00K C018 -114.7(11) . . . . ?
O2 C00Z C011 C010 168.5(5) . . . . ?
O2 C00Z C011 C01Q -12.0(9) . . . . ?
O3 C013 C01L C022 -4.3(9) . . . . ?
O3 C013 C01L C02O 170.9(6) . . . . ?
O3 C013 C027 C01R 3.8(9) . . . . ?
O3 C013 C027 C02F -171.6(6) . . . . ?
O4 C019 C01B C01E 6.3(9) . . . . ?
O4 C019 C01B C01X -173.4(6) . . . . ?
O5 C00P C00V C01G 174.7(6) . . . . ?
O5 C00P C00V C02E -9.5(9) . . . . ?
O1 C00K C00U C00W 2.5(9) . . . . ?
O1 C00K C00U C012 -172.4(6) . . . . ?
O1 C00K C018 C01S 172.2(6) . . . . ?
O1 C00K C018 C02M -7.6(9) . . . . ?
N2 C00Y C01T N1 -1.1(7) . . . . ?
N4 C00O C01V N3 -1.0(7) . . . . ?
N6 C01R C027 C013 81.4(7) . . . . ?
N6 C01R C027 C02F -103.0(7) . . . . ?
N6 C01Z C021 N5 0.5(7) . . . . ?
C00J C00P C00V C01G -11.5(8) . . . . ?
C00J C00P C00V C02E 164.3(5) . . . . ?
C00K C00U C00W N1 81.2(7) . . . . ?
C00K C00U C012 C01P -0.9(10) . . . . ?
C00K C018 C01S C01P 1.3(10) . . . . ?
C00K C018 C02M C02C -57.7(8) . . . . ?
C00K C018 C02M C02R -174.7(6) . . . . ?
C00K C018 C02M C02Y 64.9(8) . . . . ?
C00L N2 C2 N1 177.0(5) . . . . ?
C00L N2 C00Y C01T -176.4(6) . . . . ?
C00L C00J C00P O5 11.7(9) . . . . ?
C00L C00J C00P C00V -162.4(5) . . . . ?
C00L C00J C014 C00S 170.2(6) . . . . ?
C00M C00N C00R N4 -109.9(6) . . . . ?
C00M C00N C00Z O2 -169.2(5) . . . . ?
C00M C00N C00Z C011 11.2(9) . . . . ?
C00M C00T C010 C011 5.5(9) . . . . ?
C00M C00T C01J C01H 178.9(6) . . . . ?
C00M C00T C01J C02Q -61.4(8) . . . . ?
C00M C00T C01J C02S 58.6(8) . . . . ?
C00N C00M C00T C010 -6.4(9) . . . . ?
C00N C00M C00T C01J 173.1(6) . . . . ?
C00N C00Z C011 C010 -11.9(8) . . . . ?
C00N C00Z C011 C01Q 167.6(6) . . . . ?
C00O N4 C00R C00N 29.8(9) . . . . ?
C00O N4 C3 N3 0.9(7) . . . . ?
C00P C00J C00L N2 68.8(7) . . . . ?
C00P C00J C014 C00S -2.8(10) . . . . ?
C00P C00V C01G C00S 5.2(10) . . . . ?
C00P C00V C02E C01Y -55.2(7) . . . . ?
C00P C00V C02E C02H -171.8(6) . . . . ?
C00P C00V C02E C02L 66.6(7) . . . . ?
C2 N2 C00L C00J -152.3(6) . . . . ?
C2 N2 C00Y C01T 0.7(7) . . . . ?
C2 N1 C00W C00U -56.2(8) . . . . ?
C2 N1 C01T C00Y 1.1(7) . . . . ?
C00R N4 C00O C01V -176.9(6) . . . . ?
C00R N4 C3 N3 177.9(6) . . . . ?
C00R C00N C00Z O2 16.2(8) . . . . ?
C00R C00N C00Z C011 -163.5(5) . . . . ?
C00T C00M C00N C00R 172.8(6) . . . . ?
C00T C00M C00N C00Z -1.8(9) . . . . ?
C00T C010 C011 C00Z 3.8(9) . . . . ?
C00T C010 C011 C01Q -175.7(6) . . . . ?
C00U C00K C018 C01S -5.3(9) . . . . ?
C00U C00K C018 C02M 174.8(6) . . . . ?
C00U C012 C01P C01S -3.2(9) . . . . ?
C00U C012 C01P C02A 178.3(6) . . . . ?
C00W N1 C2 N2 -170.7(6) . . . . ?
C00W N1 C01T C00Y 171.5(6) . . . . ?
C00W C00U C012 C01P -175.9(6) . . . . ?
C3 N4 C00O C01V 0.1(7) . . . . ?
C3 N4 C00R C00N -146.7(6) . . . . ?
C3 N3 C01E C01B -57.6(8) . . . . ?
C3 N3 C01V C00O 1.6(7) . . . . ?
C00Y N2 C00L C00J 24.3(8) . . . . ?
C00Y N2 C2 N1 0.0(7) . . . . ?
C00Z C00N C00R N4 64.9(7) . . . . ?
C00Z C011 C01Q C01D 69.4(8) . . . . ?
C00Z C011 C01Q C023 -54.9(8) . . . . ?
C00Z C011 C01Q C02N -172.5(6) . . . . ?
C010 C00T C01J C01H -1.6(9) . . . . ?
C010 C00T C01J C02Q 118.1(7) . . . . ?
C010 C00T C01J C02S -121.9(7) . . . . ?
C010 C011 C01Q C01D -111.0(7) . . . . ?
C010 C011 C01Q C023 124.7(6) . . . . ?
C010 C011 C01Q C02N 7.1(8) . . . . ?
C012 C00U C00W N1 -103.7(7) . . . . ?
C012 C01P C01S C018 3.0(9) . . . . ?
C012 C01P C02A C02B 68.3(8) . . . . ?
C012 C01P C02A C02V -169.5(6) . . . . ?
C012 C01P C02A C033 -50.5(8) . . . . ?
C013 C01L C022 C01C -53.5(8) . . . . ?
C013 C01L C022 C02I 67.5(7) . . . . ?
C013 C01L C022 C02P -173.1(6) . . . . ?
C013 C01L C02O C02D 3.5(10) . . . . ?
C013 C027 C02F C02D -1.6(10) . . . . ?
C014 C00J C00L N2 -104.6(6) . . . . ?
C014 C00J C00P O5 -175.2(6) . . . . ?
C014 C00J C00P C00V 10.7(9) . . . . ?
C014 C00S C01G C00V 2.8(10) . . . . ?
C014 C00S C01U C02X 127.2(7) . . . . ?
C014 C00S C01U C030 -113.2(7) . . . . ?
C014 C00S C01U C031 6.7(9) . . . . ?
C015 C019 C01B C01E -172.4(6) . . . . ?
C015 C019 C01B C01X 7.9(9) . . . . ?
C018 C00K C00U C00W -179.9(6) . . . . ?
C018 C00K C00U C012 5.2(9) . . . . ?
C019 C015 C01I C02J -54.1(8) . . . . ?
C019 C015 C01I C02T 68.9(8) . . . . ?
C019 C015 C01I C02W -171.9(6) . . . . ?
C019 C015 C029 C024 2.0(11) . . . . ?
C019 C01B C01E N3 81.5(7) . . . . ?
C019 C01B C01X C024 -1.9(10) . . . . ?
C01B C01X C024 C029 -4.1(10) . . . . ?
C01B C01X C024 C02K 175.4(6) . . . . ?
C01E N3 C3 N4 -172.1(5) . . . . ?
C01E N3 C01V C00O 172.1(6) . . . . ?
C01E C01B C01X C024 178.4(6) . . . . ?
C01F C01M C028 C026 6.5(10) . . . . ?
C01F C01M C028 C02Z -175.1(6) . . . . ?
C01G C00S C014 C00J -4.1(9) . . . . ?
C01G C00S C01U C02X -50.6(8) . . . . ?
C01G C00S C01U C030 69.0(8) . . . . ?
C01G C00S C01U C031 -171.1(6) . . . . ?
C01G C00V C02E C01Y 120.5(6) . . . . ?
C01G C00V C02E C02H 3.8(8) . . . . ?
C01G C00V C02E C02L -117.7(6) . . . . ?
C01I C015 C019 O4 -5.1(10) . . . . ?
C01I C015 C019 C01B 173.5(6) . . . . ?
C01I C015 C029 C024 -179.3(6) . . . . ?
C01J C00T C010 C011 -174.0(6) . . . . ?
C1 N5 C020 C01N -160.7(6) . . . . ?
C1 N5 C021 C01Z -0.2(7) . . . . ?
C1 N6 C01R C027 -49.2(8) . . . . ?
C1 N6 C01Z C021 -0.7(7) . . . . ?
C01L C013 C027 C01R -176.1(6) . . . . ?
C01L C013 C027 C02F 8.4(9) . . . . ?
C01M C01F C01O C017 124.8(6) . . . . ?
C01M C01F C01O C01W -113.7(7) . . . . ?
C01M C01F C01O C02G 6.9(9) . . . . ?
C01M C01F C025 O6 171.4(6) . . . . ?
C01M C01F C025 C01N -7.8(9) . . . . ?
C01M C028 C02Z C02U -2.5(9) . . . . ?
C01M C028 C02Z C038 -122.3(7) . . . . ?
C01M C028 C02Z C03C 117.6(7) . . . . ?
C01N C026 C028 C01M -6.6(10) . . . . ?
C01N C026 C028 C02Z 174.9(6) . . . . ?
C01O C01F C01M C028 -175.1(6) . . . . ?
C01O C01F C025 O6 -12.8(10) . . . . ?
C01O C01F C025 C01N 168.1(6) . . . . ?
C01R N6 C1 N5 -166.2(5) . . . . ?
C01R N6 C01Z C021 166.1(6) . . . . ?
C01R C027 C02F C02D -177.2(6) . . . . ?
C01S C018 C02M C02C 122.4(6) . . . . ?
C01S C018 C02M C02R 5.5(8) . . . . ?
C01S C018 C02M C02Y -115.0(6) . . . . ?
C01S C01P C02A C02B -110.0(7) . . . . ?
C01S C01P C02A C02V 12.2(9) . . . . ?
C01S C01P C02A C033 131.2(7) . . . . ?
C01T N1 C2 N2 -0.6(7) . . . . ?
C01T N1 C00W C00U 135.3(6) . . . . ?
C01U C00S C014 C00J 178.0(6) . . . . ?
C01U C00S C01G C00V -179.3(6) . . . . ?
C01V N3 C3 N4 -1.5(7) . . . . ?
C01V N3 C01E C01B 133.5(6) . . . . ?
C01X C01B C01E N3 -98.8(7) . . . . ?
C01X C024 C029 C015 4.1(10) . . . . ?
C01X C024 C02K C037 5.3(10) . . . . ?
C01X C024 C02K C03A 122.6(8) . . . . ?
C01X C024 C02K C03I -113.9(8) . . . . ?
C01Z N6 C1 N5 0.5(7) . . . . ?
C01Z N6 C01R C027 146.3(6) . . . . ?
C020 N5 C1 N6 178.2(5) . . . . ?
C020 N5 C021 C01Z -178.5(6) . . . . ?
C020 C01N C025 O6 17.5(9) . . . . ?
C020 C01N C025 C01F -163.3(6) . . . . ?
C020 C01N C026 C028 170.9(6) . . . . ?
C021 N5 C1 N6 -0.2(7) . . . . ?
C021 N5 C020 C01N 17.3(8) . . . . ?
C022 C01L C02O C02D 178.9(6) . . . . ?
C025 C01F C01M C028 0.8(10) . . . . ?
C025 C01F C01O C017 -50.9(8) . . . . ?
C025 C01F C01O C01W 70.6(8) . . . . ?
C025 C01F C01O C02G -168.8(6) . . . . ?
C025 C01N C020 N5 62.3(7) . . . . ?
C025 C01N C026 C028 -0.4(10) . . . . ?
C026 C01N C020 N5 -109.1(6) . . . . ?
C026 C01N C025 O6 -171.4(6) . . . . ?
C026 C01N C025 C01F 7.7(10) . . . . ?
C026 C028 C02Z C02U 175.9(6) . . . . ?
C026 C028 C02Z C038 56.1(8) . . . . ?
C026 C028 C02Z C03C -64.0(8) . . . . ?
C027 C013 C01L C022 175.7(6) . . . . ?
C027 C013 C01L C02O -9.1(9) . . . . ?
C029 C015 C019 O4 173.6(6) . . . . ?
C029 C015 C019 C01B -7.8(9) . . . . ?
C029 C015 C01I C02J 127.2(7) . . . . ?
C029 C015 C01I C02T -109.8(7) . . . . ?
C029 C015 C01I C02W 9.4(9) . . . . ?
C029 C024 C02K C037 -175.3(7) . . . . ?
C029 C024 C02K C03A -58.0(9) . . . . ?
C029 C024 C02K C03I 65.5(9) . . . . ?
C02A C01P C01S C018 -178.6(6) . . . . ?
C02E C00V C01G C00S -170.6(6) . . . . ?
C02F C02D C02O C01L 3.2(10) . . . . ?
C02F C02D C035 C03J 39.3(9) . . . . ?
C02F C02D C035 C03R 162.3(7) . . . . ?
C02F C02D C035 C03X -81.9(8) . . . . ?
C02K C024 C029 C015 -175.4(6) . . . . ?
C02M C018 C01S C01P -178.8(6) . . . . ?
C02O C01L C022 C01C 131.3(6) . . . . ?
C02O C01L C022 C02I -107.6(6) . . . . ?
C02O C01L C022 C02P 11.7(8) . . . . ?
C02O C02D C02F C027 -4.2(10) . . . . ?
C02O C02D C035 C03J -143.7(7) . . . . ?
C02O C02D C035 C03R -20.8(10) . . . . ?
C02O C02D C035 C03X 95.0(8) . . . . ?
C035 C02D C02F C027 172.9(6) . . . . ?
C035 C02D C02O C01L -173.8(6) . . . . ?

loop_
_smtbx_masks_void_nr
_smtbx_masks_void_average_x
_smtbx_masks_void_average_y
_smtbx_masks_void_average_z
_smtbx_masks_void_volume
_smtbx_masks_void_count_electrons
_smtbx_masks_void_content
1 -0.342 -0.709 0.315 2204.6 490.7 '12 THF'
2 0.024 0.394 0.453 10.6 0.0 ?
3 -0.024 0.606 0.547 10.6 0.0 ?
